data_4111570
loop_
_publ_author_name
'Giulia Fornasieri'
'Laurence Rozes'
'St\'ephanie Le Calv\'e'
'Bruno Alonso'
'Dominique Massiot'
'Marie No\"elle Rager'
'Michel Evain'
'Kamal Boubekeur'
'Cl\'ement Sanchez'

_publ_section_title
;
 Reactivity of Titanium Oxo Ethoxo Cluster [Ti16O16(OEt)32]. Versatile
 Precursor of Nanobuilding Block-Based Hybrid Materials
;
_journal_name_full 'Journal of the American Chemical Society'
_journal_page_first 4869
_journal_page_last 4878
_journal_paper_doi 10.1021/ja043330i
_journal_volume 127
_journal_year 2005
_chemical_formula_moiety 'C68 H168 O48 Ti16, 0.5(C14 H16), C7 H8)'
_chemical_formula_sum 'C82 H184 O48 Ti16'
_chemical_formula_weight 2704.69
_chemical_name_systematic
; 
? 
;
_space_group_IT_number 61
_symmetry_cell_setting orthorhombic
_symmetry_space_group_name_Hall '-P 2ac 2ab'
_symmetry_space_group_name_H-M 'P b c a'
_atom_sites_solution_hydrogens geom
_atom_sites_solution_primary direct
_atom_sites_solution_secondary difmap
_audit_creation_method SHELXL-97
_cell_angle_alpha 90.00
_cell_angle_beta 90.00
_cell_angle_gamma 90.00
_cell_formula_units_Z 8
_cell_length_a 29.260(5)
_cell_length_b 20.671(5)
_cell_length_c 40.344(8)
_cell_measurement_reflns_used 4210
_cell_measurement_temperature 123(2)
_cell_measurement_theta_max 27.5
_cell_measurement_theta_min 2.0
_cell_volume 24401(9)
_computing_cell_refinement 'DIRAX/LSQ (Duisenberg & Schreurs, 1989-2000)'
_computing_data_collection 'COLLECT (Nonius BV, 1997-2000)'
_computing_data_reduction 'EvalCCD (Duisenberg & Schreurs 1990-2000)'
_computing_molecular_graphics 'DIAMOND (Brandenburg, 1999)'
_computing_publication_material 'SHELXL-97 (Sheldrick, 1997)'
_computing_structure_refinement 'SHELXL-97 (Sheldrick, 1997)'
_computing_structure_solution 'SHELXS-97 (Sheldrick, 1990)'
_diffrn_ambient_temperature 123(2)
_diffrn_detector_area_resol_mean 9
_diffrn_measured_fraction_theta_full 0.988
_diffrn_measured_fraction_theta_max 0.988
_diffrn_measurement_device '95mm CCD camera on \k-goniostat'
_diffrn_measurement_device_type KappaCCD
_diffrn_measurement_method CCD
_diffrn_radiation_monochromator 'horizonally mounted graphite crystal'
_diffrn_radiation_source 'fine-focus sealed tube'
_diffrn_radiation_type MoK\a
_diffrn_radiation_wavelength 0.71073
_diffrn_reflns_av_R_equivalents 0.0577
_diffrn_reflns_av_sigmaI/netI 0.0620
_diffrn_reflns_limit_h_max 35
_diffrn_reflns_limit_h_min -37
_diffrn_reflns_limit_k_max 26
_diffrn_reflns_limit_k_min -26
_diffrn_reflns_limit_l_max 52
_diffrn_reflns_limit_l_min -47
_diffrn_reflns_number 201998
_diffrn_reflns_theta_full 27.50
_diffrn_reflns_theta_max 27.50
_diffrn_reflns_theta_min 2.03
_diffrn_standards_decay_% 0
_diffrn_standards_number 0
_exptl_absorpt_coefficient_mu 1.062
_exptl_absorpt_correction_T_max 0.9798
_exptl_absorpt_correction_T_min 0.9755
_exptl_absorpt_correction_type multi-scan
_exptl_absorpt_process_details
; 
R.H. Blessing, Acta Cryst. (1995), A51, 33-38 
;
_exptl_crystal_colour colorless
_exptl_crystal_density_diffrn 1.472
_exptl_crystal_description block
_exptl_crystal_F_000 11296
_exptl_crystal_size_max 0.40
_exptl_crystal_size_mid 0.38
_exptl_crystal_size_min 0.37
_refine_diff_density_max 1.100
_refine_diff_density_min -0.791
_refine_diff_density_rms 0.120
_refine_ls_extinction_method none
_refine_ls_goodness_of_fit_ref 0.978
_refine_ls_hydrogen_treatment mixed
_refine_ls_matrix_type full
_refine_ls_number_parameters 1405
_refine_ls_number_reflns 27714
_refine_ls_number_restraints 30
_refine_ls_restrained_S_all 0.978
_refine_ls_R_factor_all 0.1223
_refine_ls_R_factor_gt 0.0656
_refine_ls_shift/su_max 0.000
_refine_ls_shift/su_mean 0.000
_refine_ls_structure_factor_coef Fsqd
_refine_ls_weighting_details 'calc w=1/[\s^2^(Fo^2^)+(0.0820P)^2^+0.0000P] where P=(Fo^2^+2Fc^2^)/3'
_refine_ls_weighting_scheme calc
_refine_ls_wR_factor_gt 0.1042
_refine_ls_wR_factor_ref 0.1114
_reflns_number_gt 10777
_reflns_number_total 27714
_reflns_threshold_expression >2sigma(I)
_cod_data_source_file ja043330isi20041105_040439.cif
_cod_data_source_block rozesti
_cod_database_code 4111570

loop_
_symmetry_equiv_pos_as_xyz
'x, y, z'
'-x+1/2, -y, z+1/2'
'-x, y+1/2, -z+1/2'
'x+1/2, -y+1/2, -z'
'-x, -y, -z'
'x-1/2, y, -z-1/2'
'x, -y-1/2, z-1/2'
'-x-1/2, y-1/2, z'

loop_
_atom_site_label
_atom_site_type_symbol
_atom_site_fract_x
_atom_site_fract_y
_atom_site_fract_z
_atom_site_U_iso_or_equiv
_atom_site_adp_type
_atom_site_occupancy
_atom_site_symmetry_multiplicity
_atom_site_calc_flag
_atom_site_refinement_flags
_atom_site_disorder_assembly
_atom_site_disorder_group
Ti1 Ti 0.55136(3) 0.75556(4) 0.13180(2) 0.0228(3) Uani 1 1 d . . .
Ti2 Ti 0.47793(3) 0.83879(4) 0.16329(2) 0.0213(2) Uani 1 1 d . . .
Ti3 Ti 0.52100(3) 0.75285(5) 0.22427(2) 0.0263(3) Uani 1 1 d . . .
Ti4 Ti 0.58676(3) 0.84875(5) 0.18325(3) 0.0285(3) Uani 1 1 d . C .
Ti5 Ti 0.65600(3) 0.76309(5) 0.14287(3) 0.0343(3) Uani 1 1 d . . .
Ti6 Ti 0.61071(4) 0.66988(5) 0.08992(3) 0.0329(3) Uani 1 1 d . . .
Ti7 Ti 0.55861(4) 0.75969(5) 0.03668(3) 0.0320(3) Uani 1 1 d . . .
Ti8 Ti 0.49820(3) 0.66669(4) 0.08660(2) 0.0244(3) Uani 1 1 d . . .
Ti9 Ti 0.39786(3) 0.74701(4) 0.11597(2) 0.0222(2) Uani 1 1 d . . .
Ti10 Ti 0.45497(3) 0.67496(4) 0.16623(2) 0.0222(3) Uani 1 1 d . . .
Ti11 Ti 0.41506(4) 0.56316(5) 0.11583(3) 0.0300(3) Uani 1 1 d . . .
Ti12 Ti 0.34436(3) 0.65248(5) 0.15718(3) 0.0290(3) Uani 1 1 d . . .
Ti13 Ti 0.29297(3) 0.73992(5) 0.10470(3) 0.0325(3) Uani 1 1 d . . .
Ti14 Ti 0.35696(3) 0.83576(5) 0.06490(2) 0.0287(3) Uani 1 1 d . . .
Ti15 Ti 0.40356(3) 0.93252(5) 0.11768(3) 0.0278(3) Uani 1 1 d . . .
Ti16 Ti 0.46756(3) 0.82663(4) 0.07859(2) 0.0230(3) Uani 1 1 d . . .
O1 O 0.44184(11) 0.90248(15) 0.15396(8) 0.0240(9) Uani 1 1 d . . .
O2 O 0.43701(11) 0.76388(15) 0.15472(8) 0.0204(9) Uani 1 1 d . . .
O3 O 0.50494(11) 0.82057(14) 0.11947(8) 0.0188(8) Uani 1 1 d . . .
O4 O 0.53680(11) 0.78025(15) 0.17672(8) 0.0213(9) Uani 1 1 d . . .
O5 O 0.34136(11) 0.73921(16) 0.14236(8) 0.0259(9) Uani 1 1 d . . .
O6 O 0.35383(12) 0.74766(16) 0.07957(9) 0.0292(9) Uani 1 1 d . . .
O7 O 0.40253(11) 0.83647(15) 0.10407(8) 0.0222(9) Uani 1 1 d . . .
O8 O 0.40289(11) 0.65768(15) 0.12874(8) 0.0228(9) Uani 1 1 d . . .
O9 O 0.45112(11) 0.73553(15) 0.08664(8) 0.0225(9) Uani 1 1 d . . .
O10 O 0.50614(11) 0.68638(15) 0.13437(8) 0.0208(9) Uani 1 1 d . . .
O11 O 0.55646(11) 0.73217(15) 0.08596(8) 0.0245(9) Uani 1 1 d . . .
O12 O 0.59967(11) 0.82039(16) 0.13912(8) 0.0258(9) Uani 1 1 d . . .
O13 O 0.60391(11) 0.69693(16) 0.13471(8) 0.0250(9) Uani 1 1 d . . .
O14 O 0.46373(11) 0.59852(15) 0.08905(8) 0.0258(9) Uani 1 1 d . . .
O15 O 0.48354(11) 0.68743(15) 0.20302(8) 0.0218(9) Uani 1 1 d . . .
O16 O 0.50995(12) 0.81831(16) 0.04898(8) 0.0274(9) Uani 1 1 d . . .
O17 O 0.47135(11) 0.82300(15) 0.21121(8) 0.0221(9) Uani 1 1 d . . .
O18 O 0.53205(12) 0.90120(16) 0.17267(8) 0.0262(9) Uani 1 1 d . . .
O19 O 0.30168(12) 0.83511(17) 0.09495(9) 0.0317(10) Uani 1 1 d . . .
O20 O 0.32661(13) 0.83899(19) 0.02692(9) 0.0454(12) Uani 1 1 d . . .
O21 O 0.36444(12) 0.92953(16) 0.07494(9) 0.0307(10) Uani 1 1 d . . .
O22 O 0.41709(12) 0.82968(15) 0.04287(8) 0.0260(9) Uani 1 1 d . . .
O23 O 0.51004(12) 0.68320(16) 0.03913(8) 0.0276(9) Uani 1 1 d . . .
O24 O 0.55701(12) 0.61123(16) 0.08921(8) 0.0286(10) Uani 1 1 d . . .
O25 O 0.39317(12) 0.66485(16) 0.19069(8) 0.0264(9) Uani 1 1 d . . .
O26 O 0.45635(12) 0.58062(15) 0.15819(8) 0.0257(9) Uani 1 1 d . . .
O27 O 0.55485(14) 0.75775(19) -0.00827(9) 0.0425(11) Uani 1 1 d . . .
O28 O 0.60704(13) 0.68850(19) 0.04148(9) 0.0381(11) Uani 1 1 d . . .
O29 O 0.46056(12) 0.92079(16) 0.08609(8) 0.0261(9) Uani 1 1 d . . .
O30 O 0.30367(12) 0.64658(16) 0.11720(9) 0.0306(10) Uani 1 1 d . . .
O31 O 0.30132(13) 0.64331(19) 0.18778(10) 0.0428(11) Uani 1 1 d . B .
O32 O 0.63650(12) 0.78242(17) 0.19001(9) 0.0319(10) Uani 1 1 d . . .
O33 O 0.56597(12) 0.82935(16) 0.22902(8) 0.0277(9) Uani 1 1 d . . .
O34 O 0.36130(12) 0.56041(17) 0.14938(9) 0.0324(10) Uani 1 1 d . . .
O35 O 0.65643(12) 0.74198(18) 0.09385(10) 0.0392(11) Uani 1 1 d . . .
O36 O 0.41425(13) 1.01894(16) 0.11724(9) 0.0348(10) Uani 1 1 d . . .
O37 O 0.65092(13) 0.60468(19) 0.08905(10) 0.0449(12) Uani 1 1 d . . .
O38 O 0.62166(13) 0.91810(18) 0.19044(10) 0.0421(11) Uani 1 1 d . . .
O39 O 0.42997(13) 0.47860(16) 0.11838(10) 0.0384(11) Uani 1 1 d . . .
O40 O 0.49771(13) 0.75532(17) 0.26601(9) 0.0371(10) Uani 1 1 d . . .
O41 O 0.60002(13) 0.82233(18) 0.04064(9) 0.0385(11) Uani 1 1 d . . .
O42 O 0.37802(12) 0.55937(17) 0.08092(9) 0.0351(10) Uani 1 1 d . . .
O43 O 0.35446(12) 0.93175(17) 0.14378(9) 0.0327(10) Uani 1 1 d . . .
O44 O 0.56541(11) 0.69500(16) 0.23085(9) 0.0276(9) Uani 1 1 d . . .
O45 O 0.26128(13) 0.71710(18) 0.06812(10) 0.0462(12) Uani 1 1 d . . .
O46 O 0.24590(12) 0.75576(18) 0.13176(11) 0.0434(11) Uani 1 1 d . . .
O47 O 0.69633(13) 0.8278(2) 0.13729(10) 0.0468(12) Uani 1 1 d . . .
O48 O 0.69548(13) 0.7025(2) 0.15685(10) 0.0425(11) Uani 1 1 d . . .
C1 C 0.43120(19) 0.8398(3) 0.23001(14) 0.0309(15) Uani 1 1 d . . .
H1A H 0.4319 0.8171 0.2516 0.037 Uiso 1 1 calc R . .
H1B H 0.4036 0.8253 0.2179 0.037 Uiso 1 1 calc R . .
C2 C 0.4284(2) 0.9117(3) 0.23586(15) 0.0444(18) Uani 1 1 d . . .
H2A H 0.4006 0.9217 0.2484 0.067 Uiso 1 1 calc R . .
H2B H 0.4275 0.9343 0.2145 0.067 Uiso 1 1 calc R . .
H2C H 0.4552 0.9260 0.2484 0.067 Uiso 1 1 calc R . .
C3 C 0.5318(2) 0.9691(2) 0.16480(13) 0.0309(15) Uani 1 1 d . . .
H3A H 0.5058 0.9786 0.1499 0.037 Uiso 1 1 calc R . .
H3B H 0.5603 0.9805 0.1530 0.037 Uiso 1 1 calc R . .
C4 C 0.5276(2) 1.0099(3) 0.19576(16) 0.054(2) Uani 1 1 d . . .
H4A H 0.5275 1.0558 0.1897 0.081 Uiso 1 1 calc R . .
H4B H 0.5536 1.0011 0.2104 0.081 Uiso 1 1 calc R . .
H4C H 0.4991 0.9992 0.2073 0.081 Uiso 1 1 calc R . .
C5 C 0.26927(19) 0.8859(3) 0.10047(15) 0.0383(16) Uani 1 1 d . . .
H5A H 0.2855 0.9279 0.1009 0.046 Uiso 1 1 calc R . .
H5B H 0.2547 0.8795 0.1224 0.046 Uiso 1 1 calc R . .
C6 C 0.2324(2) 0.8881(3) 0.07379(18) 0.075(2) Uani 1 1 d . . .
H6A H 0.2110 0.9234 0.0786 0.112 Uiso 1 1 calc R . .
H6B H 0.2158 0.8469 0.0735 0.112 Uiso 1 1 calc R . .
H6C H 0.2466 0.8954 0.0521 0.112 Uiso 1 1 calc R . .
C7 C 0.3015(3) 0.8253(7) -0.0019(2) 0.181(7) Uani 1 1 d . . .
H7A H 0.2710 0.8071 0.0035 0.218 Uiso 1 1 calc R . .
H7B H 0.3180 0.7948 -0.0165 0.218 Uiso 1 1 calc R . .
C8 C 0.2975(6) 0.8915(10) -0.0175(4) 0.382(17) Uani 1 1 d . . .
H8A H 0.2801 0.8883 -0.0382 0.573 Uiso 1 1 calc R . .
H8B H 0.3281 0.9084 -0.0222 0.573 Uiso 1 1 calc R . .
H8C H 0.2817 0.9208 -0.0022 0.573 Uiso 1 1 calc R . .
C9 C 0.3652(2) 0.9810(3) 0.05024(16) 0.060(2) Uani 1 1 d . . .
H9A H 0.3944 1.0048 0.0525 0.072 Uiso 1 1 calc R . .
H9B H 0.3650 0.9609 0.0280 0.072 Uiso 1 1 calc R . .
C10 C 0.3302(4) 1.0246(6) 0.0518(3) 0.201(7) Uani 1 1 d . . .
H10A H 0.3339 1.0569 0.0342 0.302 Uiso 1 1 calc R . .
H10B H 0.3306 1.0461 0.0735 0.302 Uiso 1 1 calc R . .
H10C H 0.3011 1.0020 0.0489 0.302 Uiso 1 1 calc R . .
C11 C 0.4243(2) 0.8159(3) 0.00831(13) 0.0374(16) Uani 1 1 d . . .
H11A H 0.4000 0.7865 0.0003 0.045 Uiso 1 1 calc R . .
H11B H 0.4540 0.7936 0.0055 0.045 Uiso 1 1 calc R . .
C12 C 0.4241(3) 0.8770(3) -0.01232(15) 0.078(3) Uani 1 1 d . . .
H12A H 0.4293 0.8660 -0.0356 0.117 Uiso 1 1 calc R . .
H12B H 0.4484 0.9060 -0.0046 0.117 Uiso 1 1 calc R . .
H12C H 0.3945 0.8986 -0.0101 0.117 Uiso 1 1 calc R . .
C13 C 0.4793(2) 0.6647(3) 0.01334(13) 0.0411(17) Uani 1 1 d . . .
H13A H 0.4869 0.6889 -0.0071 0.049 Uiso 1 1 calc R . .
H13B H 0.4477 0.6763 0.0198 0.049 Uiso 1 1 calc R . .
C14 C 0.4818(2) 0.5919(3) 0.00637(15) 0.055(2) Uani 1 1 d . . .
H14A H 0.4603 0.5807 -0.0113 0.083 Uiso 1 1 calc R . .
H14B H 0.4739 0.5679 0.0265 0.083 Uiso 1 1 calc R . .
H14C H 0.5129 0.5804 -0.0005 0.083 Uiso 1 1 calc R . .
C15 C 0.5574(2) 0.5438(3) 0.09810(15) 0.0367(16) Uani 1 1 d . . .
H15A H 0.5299 0.5341 0.1116 0.044 Uiso 1 1 calc R . .
H15B H 0.5846 0.5348 0.1119 0.044 Uiso 1 1 calc R . .
C16 C 0.5579(3) 0.5005(3) 0.06840(18) 0.076(3) Uani 1 1 d . . .
H16A H 0.5581 0.4552 0.0756 0.114 Uiso 1 1 calc R . .
H16B H 0.5854 0.5092 0.0552 0.114 Uiso 1 1 calc R . .
H16C H 0.5307 0.5087 0.0549 0.114 Uiso 1 1 calc R . .
C17 C 0.3867(2) 0.6830(3) 0.22449(14) 0.0364(16) Uani 1 1 d . . .
H17A H 0.3574 0.7067 0.2266 0.044 Uiso 1 1 calc R . .
H17B H 0.4116 0.7126 0.2313 0.044 Uiso 1 1 calc R . .
C18 C 0.3861(3) 0.6255(3) 0.24727(16) 0.067(2) Uani 1 1 d . . .
H18A H 0.3818 0.6402 0.2702 0.100 Uiso 1 1 calc R . .
H18B H 0.4152 0.6022 0.2455 0.100 Uiso 1 1 calc R . .
H18C H 0.3610 0.5966 0.2410 0.100 Uiso 1 1 calc R . .
C19 C 0.4910(2) 0.5387(3) 0.17112(14) 0.0404(17) Uani 1 1 d . . .
H19A H 0.5214 0.5586 0.1677 0.049 Uiso 1 1 calc R . .
H19B H 0.4903 0.4970 0.1591 0.049 Uiso 1 1 calc R . .
C20 C 0.4835(2) 0.5268(3) 0.20744(16) 0.058(2) Uani 1 1 d . . .
H20A H 0.5078 0.4987 0.2160 0.088 Uiso 1 1 calc R . .
H20B H 0.4538 0.5058 0.2107 0.088 Uiso 1 1 calc R . .
H20C H 0.4840 0.5681 0.2193 0.088 Uiso 1 1 calc R . .
C21 C 0.5734(3) 0.7952(4) -0.0350(2) 0.080(3) Uani 1 1 d . . .
H21A H 0.6061 0.8042 -0.0306 0.096 Uiso 1 1 calc R . .
H21B H 0.5713 0.7702 -0.0559 0.096 Uiso 1 1 calc R . .
C22 C 0.5503(3) 0.8525(4) -0.0385(2) 0.113(3) Uani 1 1 d . . .
H22A H 0.5639 0.8776 -0.0566 0.170 Uiso 1 1 calc R . .
H22B H 0.5524 0.8772 -0.0178 0.170 Uiso 1 1 calc R . .
H22C H 0.5182 0.8436 -0.0435 0.170 Uiso 1 1 calc R . .
C23 C 0.6147(3) 0.6393(4) 0.0142(2) 0.102(3) Uani 1 1 d . . .
H23A H 0.6198 0.5960 0.0240 0.122 Uiso 1 1 calc R . .
H23B H 0.5873 0.6370 -0.0002 0.122 Uiso 1 1 calc R . .
C24 C 0.6513(3) 0.6565(4) -0.0040(2) 0.128(4) Uani 1 1 d . . .
H24A H 0.6563 0.6246 -0.0215 0.192 Uiso 1 1 calc R . .
H24B H 0.6784 0.6584 0.0103 0.192 Uiso 1 1 calc R . .
H24C H 0.6460 0.6991 -0.0139 0.192 Uiso 1 1 calc R . .
C25 C 0.49713(19) 0.9666(2) 0.08135(14) 0.0347(16) Uani 1 1 d . . .
H25A H 0.5255 0.9492 0.0913 0.042 Uiso 1 1 calc R . .
H25B H 0.4895 1.0074 0.0929 0.042 Uiso 1 1 calc R . .
C26 C 0.5055(2) 0.9807(3) 0.04490(14) 0.053(2) Uani 1 1 d . . .
H26A H 0.5306 1.0119 0.0427 0.080 Uiso 1 1 calc R . .
H26B H 0.4777 0.9989 0.0350 0.080 Uiso 1 1 calc R . .
H26C H 0.5136 0.9406 0.0334 0.080 Uiso 1 1 calc R . .
C27 C 0.2770(2) 0.5913(3) 0.10651(16) 0.0409(17) Uani 1 1 d . . .
H27A H 0.2962 0.5519 0.1078 0.049 Uiso 1 1 calc R . .
H27B H 0.2679 0.5973 0.0831 0.049 Uiso 1 1 calc R . .
C28 C 0.2355(2) 0.5819(3) 0.12692(17) 0.058(2) Uani 1 1 d . . .
H28A H 0.2185 0.5442 0.1188 0.087 Uiso 1 1 calc R . .
H28B H 0.2161 0.6204 0.1254 0.087 Uiso 1 1 calc R . .
H28C H 0.2443 0.5749 0.1501 0.087 Uiso 1 1 calc R . .
C29 C 0.2675(6) 0.6484(13) 0.2117(4) 0.202(11) Uani 1 1 d . . .
H29A H 0.2460 0.6800 0.2019 0.242 Uiso 1 1 calc R A 1
H29B H 0.2516 0.6062 0.2101 0.242 Uiso 1 1 calc R A 1
C30A C 0.2653(7) 0.6605(12) 0.2408(4) 0.118(9) Uani 0.50 1 d P B 1
H30A H 0.2337 0.6551 0.2484 0.176 Uiso 0.50 1 calc PR B 1
H30B H 0.2751 0.7052 0.2446 0.176 Uiso 0.50 1 calc PR B 1
H30C H 0.2852 0.6309 0.2531 0.176 Uiso 0.50 1 calc PR B 1
C30B C 0.2640(11) 0.5900(18) 0.2271(10) 0.21(2) Uani 0.50 1 d P B 2
H30D H 0.2398 0.5919 0.2439 0.321 Uiso 0.50 1 calc PR B 2
H30E H 0.2931 0.5794 0.2378 0.321 Uiso 0.50 1 calc PR B 2
H30F H 0.2565 0.5566 0.2108 0.321 Uiso 0.50 1 calc PR B 2
C31 C 0.6603(2) 0.7657(3) 0.21933(14) 0.0395(17) Uani 1 1 d . . .
H31A H 0.6727 0.7214 0.2169 0.047 Uiso 1 1 calc R . .
H31B H 0.6386 0.7654 0.2381 0.047 Uiso 1 1 calc R . .
C32 C 0.6988(2) 0.8107(4) 0.22736(18) 0.082(3) Uani 1 1 d . . .
H32A H 0.7139 0.7963 0.2477 0.123 Uiso 1 1 calc R . .
H32B H 0.6867 0.8545 0.2306 0.123 Uiso 1 1 calc R . .
H32C H 0.7208 0.8108 0.2091 0.123 Uiso 1 1 calc R . .
C33 C 0.5631(2) 0.8752(3) 0.25576(14) 0.0391(17) Uani 1 1 d . . .
H33A H 0.5311 0.8775 0.2638 0.047 Uiso 1 1 calc R . .
H33B H 0.5717 0.9187 0.2476 0.047 Uiso 1 1 calc R . .
C34 C 0.5936(3) 0.8567(3) 0.28359(17) 0.078(3) Uani 1 1 d . . .
H34A H 0.5909 0.8885 0.3015 0.117 Uiso 1 1 calc R . .
H34B H 0.6253 0.8553 0.2758 0.117 Uiso 1 1 calc R . .
H34C H 0.5848 0.8139 0.2919 0.117 Uiso 1 1 calc R . .
C35 C 0.3556(2) 0.5087(3) 0.17281(16) 0.0482(19) Uani 1 1 d . . .
H35A H 0.3435 0.5266 0.1938 0.058 Uiso 1 1 calc R . .
H35B H 0.3857 0.4891 0.1775 0.058 Uiso 1 1 calc R . .
C36 C 0.3244(2) 0.4583(3) 0.1607(2) 0.080(3) Uani 1 1 d . . .
H36A H 0.3213 0.4244 0.1776 0.121 Uiso 1 1 calc R . .
H36B H 0.3367 0.4394 0.1403 0.121 Uiso 1 1 calc R . .
H36C H 0.2943 0.4773 0.1562 0.121 Uiso 1 1 calc R . .
C37 C 0.6904(2) 0.7615(4) 0.07032(17) 0.063(2) Uani 1 1 d . . .
H37A H 0.6965 0.8084 0.0729 0.076 Uiso 1 1 calc R . .
H37B H 0.6788 0.7541 0.0476 0.076 Uiso 1 1 calc R . .
C38 C 0.7335(3) 0.7247(4) 0.0751(2) 0.098(3) Uani 1 1 d . . .
H38A H 0.7561 0.7386 0.0587 0.147 Uiso 1 1 calc R . .
H38B H 0.7275 0.6784 0.0725 0.147 Uiso 1 1 calc R . .
H38C H 0.7454 0.7329 0.0975 0.147 Uiso 1 1 calc R . .
C39 C 0.3973(3) 1.0714(3) 0.1360(2) 0.076(3) Uani 1 1 d . . .
H39A H 0.3735 1.0930 0.1226 0.091 Uiso 1 1 calc R . .
H39B H 0.3820 1.0533 0.1558 0.091 Uiso 1 1 calc R . .
C40 C 0.4253(4) 1.1150(6) 0.1460(4) 0.244(9) Uani 1 1 d . . .
H40A H 0.4085 1.1483 0.1583 0.366 Uiso 1 1 calc R . .
H40B H 0.4404 1.1348 0.1268 0.366 Uiso 1 1 calc R . .
H40C H 0.4484 1.0954 0.1604 0.366 Uiso 1 1 calc R . .
C41 C 0.6766(3) 0.5470(4) 0.0891(2) 0.103(3) Uani 1 1 d . . .
H41A H 0.6946 0.5461 0.1099 0.123 Uiso 1 1 calc R . .
H41B H 0.6547 0.5105 0.0902 0.123 Uiso 1 1 calc R . .
C42 C 0.7041(4) 0.5353(6) 0.0654(3) 0.225(8) Uani 1 1 d . . .
H42A H 0.7189 0.4933 0.0691 0.337 Uiso 1 1 calc R . .
H42B H 0.7274 0.5693 0.0644 0.337 Uiso 1 1 calc R . .
H42C H 0.6873 0.5342 0.0444 0.337 Uiso 1 1 calc R . .
C43A C 0.6527(11) 0.9657(11) 0.1818(7) 0.082(10) Uani 0.50 1 d P C 3
H43A H 0.6829 0.9502 0.1897 0.099 Uiso 0.50 1 calc PR C 3
H43B H 0.6450 1.0038 0.1956 0.099 Uiso 0.50 1 calc PR C 3
C44A C 0.6595(9) 0.988(2) 0.1510(11) 0.42(4) Uani 0.50 1 d P C 3
H44A H 0.6871 1.0150 0.1506 0.627 Uiso 0.50 1 calc PR C 3
H44B H 0.6331 1.0141 0.1442 0.627 Uiso 0.50 1 calc PR C 3
H44C H 0.6633 0.9517 0.1357 0.627 Uiso 0.50 1 calc PR C 3
C43B C 0.6458(12) 0.9782(17) 0.1982(10) 0.15(2) Uani 0.50 1 d P C 4
H43C H 0.6222 1.0078 0.2071 0.178 Uiso 0.50 1 calc PR C 4
H43D H 0.6549 0.9964 0.1764 0.178 Uiso 0.50 1 calc PR C 4
C44B C 0.6775(6) 0.9851(7) 0.2152(4) 0.089(6) Uani 0.50 1 d P C 4
H44D H 0.6831 1.0314 0.2185 0.134 Uiso 0.50 1 calc PR C 4
H44E H 0.7043 0.9653 0.2049 0.134 Uiso 0.50 1 calc PR C 4
H44F H 0.6717 0.9645 0.2367 0.134 Uiso 0.50 1 calc PR C 4
C45 C 0.4245(3) 0.4264(4) 0.0955(2) 0.094(3) Uani 1 1 d . . .
H45A H 0.3937 0.4081 0.0994 0.112 Uiso 1 1 calc R . .
H45B H 0.4239 0.4458 0.0731 0.112 Uiso 1 1 calc R . .
C46 C 0.4513(5) 0.3802(7) 0.0943(5) 0.374(16) Uani 1 1 d . . .
H46A H 0.4409 0.3494 0.0774 0.561 Uiso 1 1 calc R . .
H46B H 0.4523 0.3587 0.1159 0.561 Uiso 1 1 calc R . .
H46C H 0.4819 0.3958 0.0885 0.561 Uiso 1 1 calc R . .
C47 C 0.5011(3) 0.7127(4) 0.29372(18) 0.090(3) Uani 1 1 d . . .
H47A H 0.4802 0.6757 0.2902 0.108 Uiso 1 1 calc R . .
H47B H 0.5327 0.6954 0.2947 0.108 Uiso 1 1 calc R . .
C48 C 0.4918(6) 0.7385(7) 0.3211(3) 0.327(13) Uani 1 1 d . . .
H48A H 0.4951 0.7065 0.3388 0.491 Uiso 1 1 calc R . .
H48B H 0.4603 0.7545 0.3207 0.491 Uiso 1 1 calc R . .
H48C H 0.5127 0.7747 0.3251 0.491 Uiso 1 1 calc R . .
C49 C 0.6082(2) 0.8778(3) 0.06065(17) 0.0516(19) Uani 1 1 d . . .
H49A H 0.6254 0.8646 0.0807 0.062 Uiso 1 1 calc R . .
H49B H 0.5786 0.8961 0.0679 0.062 Uiso 1 1 calc R . .
C50 C 0.6348(3) 0.9290(3) 0.04251(19) 0.070(2) Uani 1 1 d . . .
H50A H 0.6170 0.9445 0.0232 0.084 Uiso 1 1 calc R . .
H50B H 0.6639 0.9106 0.0343 0.084 Uiso 1 1 calc R . .
C51 C 0.6447(4) 0.9857(5) 0.0661(3) 0.169(5) Uani 1 1 d . . .
H51A H 0.6623 1.0189 0.0543 0.254 Uiso 1 1 calc R . .
H51B H 0.6623 0.9701 0.0851 0.254 Uiso 1 1 calc R . .
H51C H 0.6158 1.0043 0.0738 0.254 Uiso 1 1 calc R . .
C52 C 0.3679(2) 0.5931(3) 0.05144(15) 0.0473(18) Uani 1 1 d . . .
H52A H 0.3953 0.6169 0.0438 0.057 Uiso 1 1 calc R . .
H52B H 0.3432 0.6248 0.0556 0.057 Uiso 1 1 calc R . .
C53 C 0.3532(4) 0.5459(4) 0.0253(2) 0.112(4) Uani 1 1 d . . .
H53A H 0.3777 0.5139 0.0214 0.134 Uiso 1 1 calc R . .
H53B H 0.3256 0.5225 0.0328 0.134 Uiso 1 1 calc R . .
C54 C 0.3436(5) 0.5787(8) -0.0040(4) 0.290(11) Uani 1 1 d . . .
H54A H 0.3341 0.5477 -0.0211 0.434 Uiso 1 1 calc R . .
H54B H 0.3711 0.6016 -0.0115 0.434 Uiso 1 1 calc R . .
H54C H 0.3190 0.6100 -0.0002 0.434 Uiso 1 1 calc R . .
C55 C 0.3352(2) 0.8960(3) 0.17060(15) 0.0421(17) Uani 1 1 d . . .
H55A H 0.3599 0.8769 0.1842 0.051 Uiso 1 1 calc R . .
H55B H 0.3162 0.8602 0.1618 0.051 Uiso 1 1 calc R . .
C56 C 0.3065(2) 0.9393(4) 0.19150(18) 0.068(2) Uani 1 1 d . . .
H56A H 0.3261 0.9725 0.2020 0.081 Uiso 1 1 calc R . .
H56B H 0.2838 0.9617 0.1774 0.081 Uiso 1 1 calc R . .
C57 C 0.2829(3) 0.9019(6) 0.2172(2) 0.155(5) Uani 1 1 d . . .
H57A H 0.2641 0.9309 0.2307 0.233 Uiso 1 1 calc R . .
H57B H 0.3055 0.8804 0.2314 0.233 Uiso 1 1 calc R . .
H57C H 0.2633 0.8692 0.2067 0.233 Uiso 1 1 calc R . .
C58 C 0.5820(2) 0.6358(3) 0.21869(15) 0.0399(17) Uani 1 1 d . . .
H58A H 0.6097 0.6436 0.2052 0.048 Uiso 1 1 calc R . .
H58B H 0.5586 0.6159 0.2042 0.048 Uiso 1 1 calc R . .
C59 C 0.5932(2) 0.5902(3) 0.24642(18) 0.060(2) Uani 1 1 d . . .
H59A H 0.5656 0.5837 0.2602 0.072 Uiso 1 1 calc R . .
H59B H 0.6019 0.5477 0.2369 0.072 Uiso 1 1 calc R . .
C60 C 0.6300(3) 0.6132(5) 0.2673(2) 0.120(4) Uani 1 1 d . . .
H60A H 0.6353 0.5821 0.2853 0.180 Uiso 1 1 calc R . .
H60B H 0.6217 0.6552 0.2768 0.180 Uiso 1 1 calc R . .
H60C H 0.6579 0.6177 0.2541 0.180 Uiso 1 1 calc R . .
C61 C 0.2195(4) 0.7045(5) 0.0543(3) 0.188(6) Uani 1 1 d . . .
H61A H 0.2020 0.7455 0.0533 0.226 Uiso 1 1 calc R . .
H61B H 0.2027 0.6747 0.0691 0.226 Uiso 1 1 calc R . .
C62 C 0.2209(4) 0.6761(5) 0.0210(3) 0.167(6) Uani 1 1 d . . .
H62A H 0.1896 0.6674 0.0134 0.251 Uiso 1 1 calc R . .
H62B H 0.2382 0.6356 0.0216 0.251 Uiso 1 1 calc R . .
H62C H 0.2356 0.7064 0.0057 0.251 Uiso 1 1 calc R . .
C64 C 0.2202(6) 0.7702(5) 0.1555(5) 0.376(17) Uani 1 1 d . . .
H64A H 0.2196 0.8181 0.1557 0.452 Uiso 1 1 calc R . .
H64B H 0.2374 0.7573 0.1756 0.452 Uiso 1 1 calc R . .
C65 C 0.1746(4) 0.7514(5) 0.1619(3) 0.214(8) Uani 1 1 d . . .
H65A H 0.1651 0.7680 0.1836 0.321 Uiso 1 1 calc R . .
H65B H 0.1725 0.7041 0.1619 0.321 Uiso 1 1 calc R . .
H65C H 0.1546 0.7690 0.1447 0.321 Uiso 1 1 calc R . .
C68 C 0.7361(5) 0.8508(7) 0.1415(2) 0.235(9) Uani 1 1 d . . .
H68A H 0.7562 0.8132 0.1460 0.282 Uiso 1 1 calc R . .
H68B H 0.7348 0.8761 0.1623 0.282 Uiso 1 1 calc R . .
C69 C 0.7606(3) 0.8906(5) 0.1179(2) 0.156(5) Uani 1 1 d . . .
H69A H 0.7915 0.8991 0.1262 0.234 Uiso 1 1 calc R . .
H69B H 0.7443 0.9317 0.1149 0.234 Uiso 1 1 calc R . .
H69C H 0.7625 0.8680 0.0966 0.234 Uiso 1 1 calc R . .
C70 C 0.6994(2) 0.6377(4) 0.16587(19) 0.069(2) Uani 1 1 d . . .
H70A H 0.6806 0.6106 0.1510 0.083 Uiso 1 1 calc R . .
H70B H 0.6884 0.6316 0.1888 0.083 Uiso 1 1 calc R . .
C71 C 0.7501(3) 0.6171(5) 0.1634(3) 0.164(5) Uani 1 1 d . . .
H71A H 0.7531 0.5715 0.1698 0.246 Uiso 1 1 calc R . .
H71B H 0.7686 0.6439 0.1782 0.246 Uiso 1 1 calc R . .
H71C H 0.7608 0.6226 0.1405 0.246 Uiso 1 1 calc R . .
C73A C 0.3417(4) 0.7770(5) 0.3040(3) 0.222(7) Uani 1 1 d D . .
H73A H 0.3648 0.7480 0.3135 0.333 Uiso 1 1 calc R . .
H73B H 0.3403 0.7709 0.2800 0.333 Uiso 1 1 calc R . .
H73C H 0.3118 0.7673 0.3138 0.333 Uiso 1 1 calc R . .
C74A C 0.3544(5) 0.8464(6) 0.3116(3) 0.120(5) Uani 1 1 d D . .
C75A C 0.3929(4) 0.8630(6) 0.3308(3) 0.123(4) Uani 1 1 d D . .
H75A H 0.4119 0.8295 0.3392 0.148 Uiso 1 1 calc R . .
C76A C 0.4037(4) 0.9249(6) 0.3375(3) 0.119(4) Uani 1 1 d D . .
H76A H 0.4301 0.9344 0.3503 0.143 Uiso 1 1 calc R . .
C77A C 0.3769(4) 0.9745(6) 0.3261(2) 0.107(4) Uani 1 1 d D . .
H77A H 0.3851 1.0180 0.3307 0.128 Uiso 1 1 calc R . .
C78A C 0.3385(4) 0.9620(6) 0.3082(3) 0.106(4) Uani 1 1 d D . .
H78A H 0.3198 0.9963 0.3006 0.127 Uiso 1 1 calc R . .
C79A C 0.3272(4) 0.8977(7) 0.3012(3) 0.129(5) Uani 1 1 d D . .
H79A H 0.3001 0.8888 0.2891 0.155 Uiso 1 1 calc R . .
C73B C 0.4000(18) 0.8145(14) 0.4260(12) 0.17(3) Uani 0.50 1 d PD D 5
H73D H 0.3675 0.8259 0.4263 0.261 Uiso 0.50 1 calc PR D 5
H73E H 0.4168 0.8459 0.4124 0.261 Uiso 0.50 1 calc PR D 5
H73F H 0.4121 0.8152 0.4487 0.261 Uiso 0.50 1 calc PR D 5
C74B C 0.4057(11) 0.7489(11) 0.4118(6) 0.117(10) Uani 0.50 1 d PD D 5
C75B C 0.4494(10) 0.7236(19) 0.4071(11) 0.112(19) Uani 0.50 1 d PD D 5
H75B H 0.4759 0.7476 0.4131 0.135 Uiso 0.50 1 calc PR D 5
C76B C 0.4531(12) 0.6619(19) 0.3933(14) 0.33(6) Uani 0.50 1 d PD D 5
H76B H 0.4820 0.6420 0.3902 0.398 Uiso 0.50 1 calc PR D 5
C77B C 0.4129(16) 0.630(2) 0.3844(16) 0.26(5) Uani 0.50 1 d PD D 5
H77B H 0.4154 0.5916 0.3719 0.316 Uiso 0.50 1 calc PR D 5
C78B C 0.3691(13) 0.6520(18) 0.3927(12) 0.18(2) Uani 0.50 1 d PD D 5
H78B H 0.3429 0.6261 0.3885 0.222 Uiso 0.50 1 calc PR D 5
C79B C 0.3653(9) 0.7132(16) 0.4073(8) 0.085(13) Uani 0.50 1 d PD D 5
H79B H 0.3365 0.7299 0.4139 0.102 Uiso 0.50 1 calc PR D 5
C73C C 0.4014(19) 0.617(3) 0.3802(15) 0.28(3) Uani 0.50 1 d P E 6
H73G H 0.3691 0.6111 0.3747 0.425 Uiso 0.50 1 calc PR E 6
H73H H 0.4105 0.5853 0.3969 0.425 Uiso 0.50 1 calc PR E 6
H73I H 0.4200 0.6117 0.3603 0.425 Uiso 0.50 1 calc PR E 6
C74C C 0.408(3) 0.6854(18) 0.3941(6) 0.121(15) Uani 0.50 1 d P E 6
C75C C 0.372(2) 0.724(3) 0.3943(10) 0.14(3) Uani 0.50 1 d P E 6
H75C H 0.3469 0.7156 0.3804 0.169 Uiso 0.50 1 calc PR E 6
C76C C 0.3728(19) 0.781(3) 0.4169(13) 0.179(19) Uani 0.50 1 d P E 6
H76C H 0.3472 0.8041 0.4250 0.214 Uiso 0.50 1 calc PR E 6
C77C C 0.4267(15) 0.7947(18) 0.4249(7) 0.089(11) Uani 0.50 1 d P E 6
H77C H 0.4380 0.8348 0.4330 0.107 Uiso 0.50 1 calc PR E 6
C78C C 0.4475(16) 0.755(3) 0.4201(9) 0.13(2) Uani 0.50 1 d P E 6
H78C H 0.4764 0.7583 0.4307 0.151 Uiso 0.50 1 calc PR E 6
C79C C 0.4431(13) 0.688(4) 0.3994(11) 0.17(4) Uani 0.50 1 d P E 6
H79C H 0.4665 0.6583 0.3936 0.202 Uiso 0.50 1 calc PR E 6

loop_
_atom_site_aniso_label
_atom_site_aniso_U_11
_atom_site_aniso_U_22
_atom_site_aniso_U_33
_atom_site_aniso_U_23
_atom_site_aniso_U_13
_atom_site_aniso_U_12
Ti1 0.0232(6) 0.0236(6) 0.0216(6) -0.0036(5) 0.0000(5) 0.0004(5)
Ti2 0.0248(6) 0.0195(6) 0.0195(6) -0.0020(5) -0.0015(5) -0.0001(5)
Ti3 0.0309(6) 0.0284(6) 0.0197(6) 0.0001(5) -0.0045(5) 0.0012(5)
Ti4 0.0285(6) 0.0274(6) 0.0296(7) -0.0055(5) -0.0050(5) -0.0041(5)
Ti5 0.0225(6) 0.0422(7) 0.0382(7) -0.0042(6) 0.0009(5) -0.0025(5)
Ti6 0.0279(6) 0.0377(7) 0.0329(7) -0.0080(5) 0.0027(5) 0.0065(5)
Ti7 0.0356(7) 0.0382(7) 0.0220(6) -0.0026(5) 0.0063(5) -0.0008(6)
Ti8 0.0286(6) 0.0222(6) 0.0226(6) -0.0046(5) -0.0018(5) 0.0006(5)
Ti9 0.0243(6) 0.0188(6) 0.0235(6) -0.0006(5) -0.0040(5) -0.0007(5)
Ti10 0.0250(6) 0.0194(6) 0.0223(6) 0.0016(5) -0.0021(5) -0.0024(5)
Ti11 0.0332(7) 0.0191(6) 0.0376(7) -0.0019(5) -0.0077(6) -0.0033(5)
Ti12 0.0251(6) 0.0284(6) 0.0334(7) 0.0046(5) -0.0016(5) -0.0050(5)
Ti13 0.0246(6) 0.0306(7) 0.0422(7) 0.0019(6) -0.0065(5) -0.0011(5)
Ti14 0.0325(7) 0.0269(6) 0.0265(6) 0.0025(5) -0.0080(5) 0.0015(5)
Ti15 0.0346(7) 0.0198(6) 0.0290(7) -0.0009(5) -0.0029(5) 0.0040(5)
Ti16 0.0292(6) 0.0214(6) 0.0185(6) 0.0005(5) -0.0004(5) -0.0008(5)
O1 0.032(2) 0.020(2) 0.021(2) -0.0036(17) 0.0019(18) 0.0028(17)
O2 0.021(2) 0.020(2) 0.021(2) 0.0008(17) -0.0013(17) -0.0030(16)
O3 0.026(2) 0.0147(19) 0.016(2) -0.0015(16) -0.0009(17) -0.0035(16)
O4 0.023(2) 0.021(2) 0.020(2) -0.0029(17) -0.0009(17) -0.0019(17)
O5 0.024(2) 0.024(2) 0.030(2) -0.0017(18) -0.0030(18) 0.0006(17)
O6 0.030(2) 0.028(2) 0.029(2) -0.0015(19) -0.0041(19) -0.0015(18)
O7 0.029(2) 0.023(2) 0.015(2) 0.0025(17) -0.0036(17) 0.0012(17)
O8 0.025(2) 0.021(2) 0.023(2) 0.0011(17) -0.0019(17) -0.0035(17)
O9 0.033(2) 0.017(2) 0.017(2) -0.0036(16) -0.0062(17) -0.0001(17)
O10 0.023(2) 0.019(2) 0.020(2) -0.0034(16) -0.0031(17) 0.0026(16)
O11 0.029(2) 0.024(2) 0.020(2) -0.0048(17) 0.0015(17) -0.0027(17)
O12 0.022(2) 0.030(2) 0.026(2) 0.0009(18) 0.0009(18) -0.0057(18)
O13 0.023(2) 0.027(2) 0.026(2) 0.0005(18) -0.0052(18) 0.0004(17)
O14 0.032(2) 0.018(2) 0.027(2) -0.0063(17) -0.0041(18) -0.0023(18)
O15 0.025(2) 0.019(2) 0.021(2) 0.0038(17) -0.0037(18) 0.0009(17)
O16 0.035(2) 0.027(2) 0.019(2) 0.0051(17) 0.0046(18) -0.0026(18)
O17 0.025(2) 0.025(2) 0.016(2) -0.0052(17) 0.0011(17) 0.0013(17)
O18 0.033(2) 0.018(2) 0.028(2) -0.0054(17) -0.0034(18) -0.0003(18)
O19 0.031(2) 0.030(2) 0.034(2) -0.0010(19) -0.0076(19) 0.0055(19)
O20 0.045(3) 0.063(3) 0.028(3) 0.000(2) -0.013(2) 0.006(2)
O21 0.043(3) 0.024(2) 0.026(2) 0.0079(19) -0.005(2) 0.0033(19)
O22 0.037(2) 0.024(2) 0.017(2) 0.0046(17) -0.0048(18) -0.0045(18)
O23 0.034(2) 0.031(2) 0.018(2) -0.0066(18) 0.0009(19) 0.0000(19)
O24 0.035(2) 0.024(2) 0.026(2) -0.0074(18) -0.0038(19) 0.0065(19)
O25 0.031(2) 0.029(2) 0.019(2) 0.0011(18) 0.0014(18) -0.0046(18)
O26 0.032(2) 0.016(2) 0.029(2) 0.0016(17) -0.0055(19) 0.0020(18)
O27 0.052(3) 0.049(3) 0.026(3) 0.002(2) 0.010(2) -0.001(2)
O28 0.040(3) 0.045(3) 0.029(3) -0.016(2) 0.009(2) 0.008(2)
O29 0.032(2) 0.021(2) 0.026(2) 0.0034(17) 0.0010(18) -0.0044(18)
O30 0.027(2) 0.028(2) 0.037(3) 0.0058(19) -0.0049(19) -0.0062(18)
O31 0.028(2) 0.058(3) 0.043(3) 0.009(2) 0.011(2) -0.009(2)
O32 0.027(2) 0.037(2) 0.032(3) -0.008(2) -0.009(2) 0.0000(19)
O33 0.033(2) 0.032(2) 0.019(2) -0.0085(18) -0.0077(18) 0.0002(19)
O34 0.034(2) 0.024(2) 0.039(3) 0.0065(19) -0.004(2) -0.0081(19)
O35 0.028(2) 0.053(3) 0.037(3) -0.003(2) 0.011(2) -0.001(2)
O36 0.052(3) 0.014(2) 0.038(3) -0.0035(19) -0.001(2) 0.0046(19)
O37 0.035(3) 0.047(3) 0.053(3) -0.014(2) 0.000(2) 0.017(2)
O38 0.038(3) 0.030(2) 0.058(3) -0.009(2) -0.012(2) -0.013(2)
O39 0.043(3) 0.014(2) 0.058(3) -0.004(2) -0.009(2) -0.0028(19)
O40 0.048(3) 0.045(3) 0.018(2) 0.007(2) 0.000(2) 0.007(2)
O41 0.043(3) 0.041(3) 0.031(3) -0.003(2) 0.009(2) -0.011(2)
O42 0.038(3) 0.032(2) 0.035(3) -0.005(2) -0.013(2) -0.002(2)
O43 0.038(3) 0.032(2) 0.028(2) 0.0011(19) 0.001(2) 0.006(2)
O44 0.028(2) 0.025(2) 0.029(2) -0.0009(18) -0.0053(19) 0.0060(18)
O45 0.035(3) 0.041(3) 0.062(3) 0.001(2) -0.027(2) -0.002(2)
O46 0.017(2) 0.046(3) 0.067(3) 0.001(2) 0.008(2) 0.002(2)
O47 0.024(2) 0.057(3) 0.060(3) -0.007(2) 0.000(2) -0.020(2)
O48 0.037(3) 0.043(3) 0.047(3) -0.004(2) -0.003(2) 0.008(2)
C1 0.035(4) 0.030(4) 0.027(4) 0.004(3) 0.002(3) 0.005(3)
C2 0.048(4) 0.046(4) 0.040(4) -0.015(3) 0.006(3) 0.010(3)
C3 0.042(4) 0.020(3) 0.031(4) 0.001(3) -0.007(3) -0.004(3)
C4 0.068(5) 0.023(4) 0.071(5) -0.004(4) 0.002(4) -0.003(3)
C5 0.029(4) 0.035(4) 0.051(4) 0.003(3) -0.005(3) 0.012(3)
C6 0.064(5) 0.076(6) 0.083(6) -0.014(5) -0.032(5) 0.042(5)
C7 0.087(8) 0.42(2) 0.036(6) 0.031(9) -0.048(6) -0.006(11)
C8 0.31(2) 0.58(4) 0.25(2) 0.23(2) -0.201(19) -0.22(3)
C9 0.076(6) 0.055(5) 0.050(5) 0.006(4) -0.039(4) 0.007(4)
C10 0.189(12) 0.233(14) 0.182(12) 0.145(11) 0.089(10) 0.151(11)
C11 0.046(4) 0.050(4) 0.016(4) -0.005(3) -0.003(3) 0.004(3)
C12 0.154(8) 0.065(5) 0.015(4) 0.013(4) 0.009(5) -0.006(5)
C13 0.053(4) 0.050(4) 0.020(4) 0.001(3) -0.007(3) -0.008(4)
C14 0.078(5) 0.043(4) 0.044(5) -0.021(4) -0.007(4) -0.009(4)
C15 0.036(4) 0.026(4) 0.048(4) 0.001(3) -0.005(3) 0.006(3)
C16 0.123(8) 0.033(4) 0.072(6) -0.022(4) -0.013(5) 0.010(4)
C17 0.030(4) 0.047(4) 0.033(4) -0.003(3) 0.002(3) 0.004(3)
C18 0.100(6) 0.064(5) 0.035(4) 0.022(4) 0.007(4) -0.003(5)
C19 0.050(4) 0.031(4) 0.040(4) -0.003(3) -0.021(4) 0.009(3)
C20 0.067(5) 0.044(4) 0.064(5) 0.029(4) -0.018(4) -0.007(4)
C21 0.086(7) 0.063(6) 0.091(7) 0.018(5) 0.000(6) 0.003(5)
C22 0.150(10) 0.116(9) 0.074(7) 0.016(6) 0.009(7) -0.025(8)
C23 0.084(7) 0.089(7) 0.132(9) 0.022(7) 0.000(7) 0.039(6)
C24 0.130(9) 0.125(9) 0.129(9) 0.064(7) 0.066(8) 0.026(7)
C25 0.041(4) 0.022(3) 0.041(4) 0.002(3) 0.006(3) -0.010(3)
C26 0.080(5) 0.036(4) 0.044(5) 0.021(3) 0.023(4) -0.003(4)
C27 0.040(4) 0.024(4) 0.058(5) -0.002(3) -0.020(4) -0.007(3)
C28 0.041(4) 0.040(4) 0.094(6) 0.004(4) -0.009(4) -0.019(4)
C29 0.065(9) 0.42(4) 0.118(15) 0.034(16) 0.015(9) -0.026(15)
C30A 0.16(2) 0.143(19) 0.045(13) -0.027(13) 0.050(14) 0.028(16)
C30B 0.10(2) 0.36(6) 0.18(4) -0.16(4) -0.02(3) -0.02(3)
C31 0.040(4) 0.048(4) 0.030(4) -0.007(3) -0.013(3) -0.001(3)
C32 0.067(6) 0.115(7) 0.064(6) 0.009(5) -0.036(5) -0.048(5)
C33 0.055(4) 0.036(4) 0.026(4) -0.009(3) -0.014(3) 0.001(3)
C34 0.106(7) 0.076(6) 0.052(5) -0.026(4) -0.038(5) 0.011(5)
C35 0.058(5) 0.023(4) 0.064(5) 0.015(4) 0.001(4) -0.012(3)
C36 0.060(5) 0.051(5) 0.130(8) 0.044(5) -0.023(5) -0.029(4)
C37 0.036(4) 0.102(6) 0.051(5) -0.005(4) 0.015(4) -0.017(4)
C38 0.049(6) 0.132(8) 0.113(8) -0.016(6) 0.027(5) 0.004(6)
C39 0.093(7) 0.036(5) 0.099(7) -0.029(5) 0.033(5) -0.011(4)
C40 0.148(11) 0.236(15) 0.35(2) -0.256(15) 0.098(12) -0.081(11)
C41 0.056(6) 0.114(8) 0.138(9) -0.037(7) 0.005(6) 0.057(6)
C42 0.225(16) 0.186(14) 0.263(18) 0.019(12) 0.100(14) 0.127(12)
C43A 0.075(18) 0.054(15) 0.12(2) 0.007(16) -0.028(16) -0.061(15)
C44A 0.14(3) 0.55(7) 0.56(7) 0.48(6) -0.18(4) -0.23(4)
C43B 0.044(15) 0.13(2) 0.27(5) -0.13(3) -0.07(3) 0.004(14)
C44B 0.066(13) 0.069(12) 0.132(17) -0.012(11) -0.002(12) -0.013(10)
C45 0.118(8) 0.039(5) 0.124(8) -0.023(5) -0.044(6) 0.011(5)
C46 0.232(18) 0.247(18) 0.64(4) -0.34(2) -0.21(2) 0.133(15)
C47 0.121(8) 0.118(8) 0.030(5) 0.027(5) 0.014(5) 0.047(6)
C48 0.51(3) 0.37(2) 0.104(11) 0.153(13) 0.130(16) 0.26(2)
C49 0.052(5) 0.049(5) 0.053(5) -0.001(4) 0.006(4) -0.007(4)
C50 0.079(6) 0.049(5) 0.083(6) 0.005(5) -0.003(5) -0.021(5)
C51 0.182(13) 0.097(9) 0.229(14) -0.003(9) -0.040(11) -0.044(8)
C52 0.055(5) 0.058(5) 0.029(4) -0.007(4) -0.009(4) -0.001(4)
C53 0.175(11) 0.114(8) 0.046(6) -0.026(6) -0.052(7) 0.054(7)
C54 0.259(19) 0.42(3) 0.188(17) -0.184(18) -0.074(15) 0.137(18)
C55 0.037(4) 0.050(4) 0.040(4) 0.001(4) -0.003(3) 0.000(3)
C56 0.060(5) 0.089(6) 0.054(5) 0.001(5) 0.021(4) 0.003(5)
C57 0.101(8) 0.259(15) 0.106(9) 0.049(9) 0.030(7) 0.019(9)
C58 0.037(4) 0.035(4) 0.048(5) 0.002(3) -0.003(3) -0.001(3)
C59 0.064(6) 0.047(5) 0.070(6) 0.005(4) -0.013(4) 0.013(4)
C60 0.110(8) 0.144(10) 0.106(8) 0.059(7) 0.008(7) 0.042(7)
C61 0.230(14) 0.127(10) 0.207(14) -0.022(9) -0.180(12) 0.037(10)
C62 0.230(14) 0.147(10) 0.125(10) -0.007(8) -0.137(10) -0.040(9)
C64 0.41(3) 0.053(8) 0.67(4) 0.024(13) 0.47(3) 0.024(11)
C65 0.175(12) 0.116(9) 0.351(19) -0.078(10) 0.222(13) -0.060(8)
C68 0.328(19) 0.299(18) 0.078(9) -0.044(10) 0.056(11) -0.261(16)
C69 0.185(11) 0.185(11) 0.097(8) 0.048(7) -0.024(8) -0.155(10)
C70 0.053(5) 0.085(6) 0.069(6) -0.013(5) -0.009(4) 0.008(5)
C71 0.094(8) 0.129(9) 0.270(15) 0.059(9) 0.065(9) 0.083(7)
C73A 0.219(15) 0.157(12) 0.289(19) -0.123(12) 0.048(13) -0.059(11)
C74A 0.151(13) 0.106(10) 0.103(10) -0.063(8) 0.048(9) -0.045(9)
C75A 0.124(10) 0.126(11) 0.121(10) -0.037(8) -0.002(8) -0.008(8)
C76A 0.132(11) 0.121(10) 0.105(10) -0.029(9) -0.010(8) -0.053(9)
C77A 0.110(10) 0.143(11) 0.067(8) 0.003(7) 0.001(7) -0.044(9)
C78A 0.108(10) 0.124(10) 0.086(8) -0.022(7) 0.039(7) -0.020(7)
C79A 0.087(9) 0.199(15) 0.102(9) -0.037(11) 0.027(7) -0.053(10)
C73B 0.24(7) 0.046(18) 0.24(5) 0.01(2) 0.08(5) 0.00(3)
C74B 0.17(4) 0.11(3) 0.08(2) 0.02(2) -0.02(3) -0.01(4)
C75B 0.16(5) 0.14(4) 0.04(3) 0.01(2) 0.02(3) 0.02(3)
C76B 0.31(7) 0.47(10) 0.21(6) 0.23(8) 0.18(6) 0.26(8)
C77B 0.52(13) 0.13(4) 0.13(3) -0.05(3) 0.13(6) -0.16(6)
C78B 0.20(4) 0.19(6) 0.17(5) -0.02(4) -0.05(3) -0.06(4)
C79B 0.055(17) 0.12(3) 0.08(2) 0.04(2) 0.043(15) 0.01(2)
C73C 0.47(8) 0.15(4) 0.22(5) -0.07(3) 0.15(5) 0.07(5)
C74C 0.22(6) 0.10(3) 0.043(15) 0.006(16) 0.01(3) 0.01(3)
C75C 0.13(4) 0.22(7) 0.08(3) 0.07(4) -0.03(3) -0.11(4)
C76C 0.16(5) 0.16(5) 0.21(5) 0.01(4) 0.02(4) 0.02(3)
C77C 0.12(3) 0.08(3) 0.060(16) -0.025(16) 0.00(2) -0.03(2)
C78C 0.10(3) 0.23(6) 0.04(3) 0.02(3) 0.03(2) 0.07(3)
C79C 0.034(16) 0.43(12) 0.04(2) 0.04(4) 0.006(15) 0.00(3)

loop_
_atom_type_symbol
_atom_type_description
_atom_type_scat_dispersion_real
_atom_type_scat_dispersion_imag
_atom_type_scat_source
C C 0.0033 0.0016 'International Tables Vol C Tables 4.2.6.8 and 6.1.1.4'
H H 0.0000 0.0000 'International Tables Vol C Tables 4.2.6.8 and 6.1.1.4'
O O 0.0106 0.0060 'International Tables Vol C Tables 4.2.6.8 and 6.1.1.4'
Ti Ti 0.2776 0.4457 'International Tables Vol C Tables 4.2.6.8 and 6.1.1.4'

loop_
_geom_angle_atom_site_label_1
_geom_angle_atom_site_label_2
_geom_angle_atom_site_label_3
_geom_angle
O11 Ti1 O4 171.65(15)
O11 Ti1 O10 85.37(14)
O4 Ti1 O10 89.67(14)
O11 Ti1 O13 80.85(14)
O4 Ti1 O13 106.26(14)
O10 Ti1 O13 94.33(14)
O11 Ti1 O12 105.09(14)
O4 Ti1 O12 80.67(14)
O10 Ti1 O12 167.75(15)
O13 Ti1 O12 81.31(15)
O11 Ti1 O3 88.98(14)
O4 Ti1 O3 84.53(13)
O10 Ti1 O3 92.62(14)
O13 Ti1 O3 167.16(14)
O12 Ti1 O3 93.92(14)
O11 Ti1 Ti6 42.54(10)
O4 Ti1 Ti6 144.31(11)
O10 Ti1 Ti6 89.42(10)
O13 Ti1 Ti6 38.32(10)
O12 Ti1 Ti6 94.05(11)
O3 Ti1 Ti6 131.14(10)
O11 Ti1 Ti4 142.97(11)
O4 Ti1 Ti4 42.33(10)
O10 Ti1 Ti4 131.66(10)
O13 Ti1 Ti4 94.83(10)
O12 Ti1 Ti4 38.35(10)
O3 Ti1 Ti4 88.56(10)
Ti6 Ti1 Ti4 124.45(4)
O11 Ti1 Ti8 45.91(10)
O4 Ti1 Ti8 127.88(10)
O10 Ti1 Ti8 40.26(10)
O13 Ti1 Ti8 93.68(10)
O12 Ti1 Ti8 150.91(11)
O3 Ti1 Ti8 84.70(10)
Ti6 Ti1 Ti8 66.37(4)
Ti4 Ti1 Ti8 168.89(4)
O11 Ti1 Ti2 127.05(11)
O4 Ti1 Ti2 45.58(10)
O10 Ti1 Ti2 85.01(10)
O13 Ti1 Ti2 151.78(11)
O12 Ti1 Ti2 93.42(11)
O3 Ti1 Ti2 39.80(9)
Ti6 Ti1 Ti2 168.80(4)
Ti4 Ti1 Ti2 65.95(3)
Ti8 Ti1 Ti2 103.49(4)
O11 Ti1 Ti5 94.29(11)
O4 Ti1 Ti5 93.99(10)
O10 Ti1 Ti5 134.38(10)
O13 Ti1 Ti5 41.21(10)
O12 Ti1 Ti5 40.11(10)
O3 Ti1 Ti5 133.00(10)
Ti6 Ti1 Ti5 62.54(3)
Ti4 Ti1 Ti5 61.91(3)
Ti8 Ti1 Ti5 128.80(4)
Ti2 Ti1 Ti5 127.70(4)
O1 Ti2 O3 101.24(15)
O1 Ti2 O17 106.26(15)
O3 Ti2 O17 152.49(14)
O1 Ti2 O2 100.80(15)
O3 Ti2 O2 86.37(13)
O17 Ti2 O2 89.02(14)
O1 Ti2 O18 91.86(15)
O3 Ti2 O18 88.65(13)
O17 Ti2 O18 89.92(14)
O2 Ti2 O18 167.08(14)
O1 Ti2 O4 164.16(15)
O3 Ti2 O4 78.44(13)
O17 Ti2 O4 74.97(13)
O2 Ti2 O4 95.00(13)
O18 Ti2 O4 72.31(13)
O1 Ti2 Ti1 140.68(12)
O3 Ti2 Ti1 39.84(9)
O17 Ti2 Ti1 112.74(10)
O2 Ti2 Ti1 84.95(10)
O18 Ti2 Ti1 83.60(10)
O4 Ti2 Ti1 39.37(9)
O1 Ti2 Ti3 143.99(12)
O3 Ti2 Ti3 114.46(10)
O17 Ti2 Ti3 38.11(10)
O2 Ti2 Ti3 86.58(10)
O18 Ti2 Ti3 84.66(10)
O4 Ti2 Ti3 37.67(9)
Ti1 Ti2 Ti3 74.64(3)
O1 Ti2 Ti4 126.62(12)
O3 Ti2 Ti4 81.00(10)
O17 Ti2 Ti4 82.24(10)
O2 Ti2 Ti4 132.40(10)
O18 Ti2 Ti4 34.81(9)
O4 Ti2 Ti4 37.55(9)
Ti1 Ti2 Ti4 56.79(3)
Ti3 Ti2 Ti4 58.64(3)
O44 Ti3 O40 98.86(17)
O44 Ti3 O15 90.57(15)
O40 Ti3 O15 102.54(16)
O44 Ti3 O4 99.19(15)
O40 Ti3 O4 160.48(16)
O15 Ti3 O4 84.63(13)
O44 Ti3 O33 92.03(15)
O40 Ti3 O33 97.56(16)
O15 Ti3 O33 159.08(14)
O4 Ti3 O33 74.46(13)
O44 Ti3 O17 173.72(15)
O40 Ti3 O17 87.37(15)
O15 Ti3 O17 88.84(13)
O4 Ti3 O17 74.53(13)
O33 Ti3 O17 86.33(13)
O44 Ti3 Ti4 93.09(12)
O40 Ti3 Ti4 133.08(13)
O15 Ti3 Ti4 122.64(10)
O4 Ti3 Ti4 38.32(9)
O33 Ti3 Ti4 36.49(10)
O17 Ti3 Ti4 81.99(10)
O44 Ti3 Ti2 138.80(12)
O40 Ti3 Ti2 122.33(12)
O15 Ti3 Ti2 80.17(10)
O4 Ti3 Ti2 40.32(9)
O33 Ti3 Ti2 84.25(10)
O17 Ti3 Ti2 35.01(9)
Ti4 Ti3 Ti2 60.76(3)
O38 Ti4 O12 106.55(17)
O38 Ti4 O33 100.74(17)
O12 Ti4 O33 149.85(15)
O38 Ti4 O18 93.32(16)
O12 Ti4 O18 97.29(15)
O33 Ti4 O18 93.63(14)
O38 Ti4 O32 96.39(16)
O12 Ti4 O32 77.01(15)
O33 Ti4 O32 87.58(15)
O18 Ti4 O32 169.82(15)
O38 Ti4 O4 169.47(16)
O12 Ti4 O4 79.03(14)
O33 Ti4 O4 76.21(14)
O18 Ti4 O4 76.95(13)
O32 Ti4 O4 93.57(14)
O38 Ti4 Ti1 145.30(14)
O12 Ti4 Ti1 39.74(10)
O33 Ti4 Ti1 113.95(11)
O18 Ti4 Ti1 85.62(10)
O32 Ti4 Ti1 84.65(10)
O4 Ti4 Ti1 39.30(9)
O38 Ti4 Ti5 99.67(13)
O12 Ti4 Ti5 38.55(10)
O33 Ti4 Ti5 124.43(11)
O18 Ti4 Ti5 135.84(11)
O32 Ti4 Ti5 39.02(11)
O4 Ti4 Ti5 90.23(10)
Ti1 Ti4 Ti5 60.34(3)
O38 Ti4 Ti3 138.85(14)
O12 Ti4 Ti3 114.07(11)
O33 Ti4 Ti3 38.23(10)
O18 Ti4 Ti3 87.98(11)
O32 Ti4 Ti3 86.73(11)
O4 Ti4 Ti3 38.33(9)
Ti1 Ti4 Ti3 75.83(4)
Ti5 Ti4 Ti3 107.73(4)
O38 Ti4 Ti2 130.09(13)
O12 Ti4 Ti2 86.80(10)
O33 Ti4 Ti2 85.32(10)
O18 Ti4 Ti2 36.79(10)
O32 Ti4 Ti2 133.50(11)
O4 Ti4 Ti2 40.20(9)
Ti1 Ti4 Ti2 57.26(3)
Ti5 Ti4 Ti2 117.47(4)
Ti3 Ti4 Ti2 60.60(3)
O48 Ti5 O47 97.79(19)
O48 Ti5 O35 98.78(17)
O47 Ti5 O35 91.95(17)
O48 Ti5 O12 161.94(17)
O47 Ti5 O12 95.14(17)
O35 Ti5 O12 93.32(15)
O48 Ti5 O32 91.36(17)
O47 Ti5 O32 98.96(17)
O35 Ti5 O32 163.99(15)
O12 Ti5 O32 74.15(14)
O48 Ti5 O13 93.61(16)
O47 Ti5 O13 162.39(17)
O35 Ti5 O13 73.00(14)
O12 Ti5 O13 77.11(14)
O32 Ti5 O13 94.13(14)
O48 Ti5 Ti1 130.28(14)
O47 Ti5 Ti1 131.93(14)
O35 Ti5 Ti1 81.64(11)
O12 Ti5 Ti1 38.57(10)
O32 Ti5 Ti1 82.35(10)
O13 Ti5 Ti1 38.53(9)
O48 Ti5 Ti4 130.14(14)
O47 Ti5 Ti4 93.95(14)
O35 Ti5 Ti4 129.13(12)
O12 Ti5 Ti4 35.83(10)
O32 Ti5 Ti4 38.85(10)
O13 Ti5 Ti4 88.86(10)
Ti1 Ti5 Ti4 57.75(3)
O48 Ti5 Ti6 93.26(13)
O47 Ti5 Ti6 130.01(14)
O35 Ti5 Ti6 38.09(11)
O12 Ti5 Ti6 88.00(10)
O32 Ti5 Ti6 129.45(11)
O13 Ti5 Ti6 35.35(10)
Ti1 Ti5 Ti6 57.23(3)
Ti4 Ti5 Ti6 114.98(4)
O37 Ti6 O13 107.99(17)
O37 Ti6 O24 93.45(17)
O13 Ti6 O24 96.34(15)
O37 Ti6 O28 99.29(17)
O13 Ti6 O28 150.28(16)
O24 Ti6 O28 93.51(15)
O37 Ti6 O35 97.04(18)
O13 Ti6 O35 77.09(15)
O24 Ti6 O35 168.94(15)
O28 Ti6 O35 88.28(16)
O37 Ti6 O11 168.69(17)
O13 Ti6 O11 78.96(14)
O24 Ti6 O11 76.68(14)
O28 Ti6 O11 76.16(14)
O35 Ti6 O11 93.20(15)
O37 Ti6 Ti1 146.72(14)
O13 Ti6 Ti1 39.75(10)
O24 Ti6 Ti1 84.87(10)
O28 Ti6 Ti1 113.99(12)
O35 Ti6 Ti1 84.44(11)
O11 Ti6 Ti1 39.22(9)
O37 Ti6 Ti5 101.33(13)
O13 Ti6 Ti5 39.12(10)
O24 Ti6 Ti5 135.44(11)
O28 Ti6 Ti5 124.46(12)
O35 Ti6 Ti5 38.45(11)
O11 Ti6 Ti5 89.69(10)
Ti1 Ti6 Ti5 60.23(3)
O37 Ti6 Ti7 137.04(14)
O13 Ti6 Ti7 114.49(11)
O24 Ti6 Ti7 88.16(11)
O28 Ti6 Ti7 37.84(11)
O35 Ti6 Ti7 86.57(12)
O11 Ti6 Ti7 38.73(10)
Ti1 Ti6 Ti7 76.21(4)
Ti5 Ti6 Ti7 107.28(4)
O37 Ti6 Ti8 129.86(14)
O13 Ti6 Ti8 86.56(10)
O24 Ti6 Ti8 36.52(10)
O28 Ti6 Ti8 84.85(11)
O35 Ti6 Ti8 133.10(12)
O11 Ti6 Ti8 40.17(9)
Ti1 Ti6 Ti8 57.09(3)
Ti5 Ti6 Ti8 117.23(4)
Ti7 Ti6 Ti8 60.78(3)
O41 Ti7 O27 98.45(18)
O41 Ti7 O16 91.27(16)
O27 Ti7 O16 103.02(17)
O41 Ti7 O28 92.47(17)
O27 Ti7 O28 96.90(17)
O16 Ti7 O28 158.95(15)
O41 Ti7 O11 97.72(16)
O27 Ti7 O11 161.99(16)
O16 Ti7 O11 84.45(14)
O28 Ti7 O11 74.52(14)
O41 Ti7 O23 172.10(16)
O27 Ti7 O23 89.40(16)
O16 Ti7 O23 87.82(14)
O28 Ti7 O23 85.64(15)
O11 Ti7 O23 74.38(13)
O41 Ti7 Ti6 92.13(13)
O27 Ti7 Ti6 132.93(13)
O16 Ti7 Ti6 122.55(11)
O28 Ti7 Ti6 36.61(11)
O11 Ti7 Ti6 38.32(10)
O23 Ti7 Ti6 81.77(10)
O41 Ti7 Ti8 137.20(13)
O27 Ti7 Ti8 124.34(14)
O16 Ti7 Ti8 79.28(10)
O28 Ti7 Ti8 83.95(11)
O11 Ti7 Ti8 40.23(9)
O23 Ti7 Ti8 34.98(9)
Ti6 Ti7 Ti8 60.70(3)
O14 Ti8 O9 100.31(15)
O14 Ti8 O10 100.33(15)
O9 Ti8 O10 86.17(13)
O14 Ti8 O23 107.30(15)
O9 Ti8 O23 89.93(14)
O10 Ti8 O23 152.35(15)
O14 Ti8 O24 91.74(15)
O9 Ti8 O24 167.40(14)
O10 Ti8 O24 88.10(14)
O23 Ti8 O24 89.95(14)
O14 Ti8 O11 163.84(15)
O9 Ti8 O11 95.63(13)
O10 Ti8 O11 78.01(13)
O23 Ti8 O11 75.15(14)
O24 Ti8 O11 72.18(14)
O14 Ti8 Ti1 139.36(12)
O9 Ti8 Ti1 85.45(10)
O10 Ti8 Ti1 39.47(10)
O23 Ti8 Ti1 112.95(11)
O24 Ti8 Ti1 82.99(10)
O11 Ti8 Ti1 39.25(9)
O14 Ti8 Ti6 126.47(12)
O9 Ti8 Ti6 132.88(10)
O10 Ti8 Ti6 80.76(10)
O23 Ti8 Ti6 82.00(11)
O24 Ti8 Ti6 34.79(10)
O11 Ti8 Ti6 37.41(9)
Ti1 Ti8 Ti6 56.55(3)
O14 Ti8 Ti7 145.03(12)
O9 Ti8 Ti7 87.40(10)
O10 Ti8 Ti7 114.27(10)
O23 Ti8 Ti7 38.13(10)
O24 Ti8 Ti7 84.74(11)
O11 Ti8 Ti7 37.87(9)
Ti1 Ti8 Ti7 74.82(4)
Ti6 Ti8 Ti7 58.52(3)
O7 Ti9 O8 171.45(15)
O7 Ti9 O6 81.49(14)
O8 Ti9 O6 104.98(14)
O7 Ti9 O9 84.80(14)
O8 Ti9 O9 89.12(14)
O6 Ti9 O9 94.07(15)
O7 Ti9 O2 89.22(14)
O8 Ti9 O2 85.00(14)
O6 Ti9 O2 168.28(14)
O9 Ti9 O2 92.18(14)
O7 Ti9 O5 105.89(14)
O8 Ti9 O5 80.86(14)
O6 Ti9 O5 81.59(15)
O9 Ti9 O5 167.59(14)
O2 Ti9 O5 94.21(14)
O7 Ti9 Ti12 143.46(11)
O8 Ti9 Ti12 42.88(10)
O6 Ti9 Ti12 94.41(11)
O9 Ti9 Ti12 131.73(10)
O2 Ti9 Ti12 88.79(10)
O5 Ti9 Ti12 37.99(10)
O7 Ti9 Ti14 42.92(10)
O8 Ti9 Ti14 143.13(11)
O6 Ti9 Ti14 38.59(10)
O9 Ti9 Ti14 88.67(10)
O2 Ti9 Ti14 131.86(10)
O5 Ti9 Ti14 94.94(10)
Ti12 Ti9 Ti14 124.64(4)
O7 Ti9 Ti10 127.21(11)
O8 Ti9 Ti10 45.91(10)
O6 Ti9 Ti10 150.80(11)
O9 Ti9 Ti10 84.62(10)
O2 Ti9 Ti10 39.87(9)
O5 Ti9 Ti10 93.50(10)
Ti12 Ti9 Ti10 66.18(3)
Ti14 Ti9 Ti10 168.81(4)
O7 Ti9 Ti16 45.68(10)
O8 Ti9 Ti16 127.21(11)
O6 Ti9 Ti16 93.79(11)
O9 Ti9 Ti16 39.90(9)
O2 Ti9 Ti16 84.68(10)
O5 Ti9 Ti16 151.49(10)
Ti12 Ti9 Ti16 168.85(4)
Ti14 Ti9 Ti16 66.08(3)
Ti10 Ti9 Ti16 103.30(4)
O7 Ti9 Ti13 94.55(11)
O8 Ti9 Ti13 93.99(10)
O6 Ti9 Ti13 40.42(11)
O9 Ti9 Ti13 133.44(10)
O2 Ti9 Ti13 134.37(10)
O5 Ti9 Ti13 41.17(10)
Ti12 Ti9 Ti13 62.34(3)
Ti14 Ti9 Ti13 62.30(3)
Ti10 Ti9 Ti13 128.44(4)
Ti16 Ti9 Ti13 128.25(4)
O15 Ti10 O2 101.15(14)
O15 Ti10 O26 106.20(15)
O2 Ti10 O26 152.64(14)
O15 Ti10 O10 100.02(15)
O2 Ti10 O10 86.42(14)
O26 Ti10 O10 89.75(14)
O15 Ti10 O25 91.62(15)
O2 Ti10 O25 88.48(14)
O26 Ti10 O25 89.79(14)
O10 Ti10 O25 168.00(14)
O15 Ti10 O8 164.35(15)
O2 Ti10 O8 78.59(13)
O26 Ti10 O8 74.83(13)
O10 Ti10 O8 95.59(13)
O25 Ti10 O8 72.73(13)
O15 Ti10 Ti9 140.63(11)
O2 Ti10 Ti9 39.91(10)
O26 Ti10 Ti9 112.79(11)
O10 Ti10 Ti9 85.64(10)
O25 Ti10 Ti9 83.48(10)
O8 Ti10 Ti9 39.38(9)
O15 Ti10 Ti12 126.44(12)
O2 Ti10 Ti12 80.96(10)
O26 Ti10 Ti12 82.10(11)
O10 Ti10 Ti12 133.32(10)
O25 Ti10 Ti12 34.86(10)
O8 Ti10 Ti12 37.91(9)
Ti9 Ti10 Ti12 56.69(3)
O15 Ti10 Ti11 144.02(11)
O2 Ti10 Ti11 114.53(10)
O26 Ti10 Ti11 38.15(10)
O10 Ti10 Ti11 87.20(10)
O25 Ti10 Ti11 85.05(10)
O8 Ti10 Ti11 37.56(9)
Ti9 Ti10 Ti11 74.65(4)
Ti12 Ti10 Ti11 58.89(3)
O42 Ti11 O39 98.62(17)
O42 Ti11 O14 91.31(16)
O39 Ti11 O14 102.73(16)
O42 Ti11 O8 97.87(15)
O39 Ti11 O8 161.66(17)
O14 Ti11 O8 84.81(14)
O42 Ti11 O34 93.06(16)
O39 Ti11 O34 96.86(16)
O14 Ti11 O34 159.04(14)
O8 Ti11 O34 74.29(14)
O42 Ti11 O26 172.37(15)
O39 Ti11 O26 88.92(15)
O14 Ti11 O26 88.08(14)
O8 Ti11 O26 74.50(13)
O34 Ti11 O26 84.89(14)
O42 Ti11 Ti12 92.51(13)
O39 Ti11 Ti12 132.67(14)
O14 Ti11 Ti12 122.94(10)
O8 Ti11 Ti12 38.31(9)
O34 Ti11 Ti12 36.40(10)
O26 Ti11 Ti12 81.47(10)
O42 Ti11 Ti10 137.39(12)
O39 Ti11 Ti10 123.98(13)
O14 Ti11 Ti10 79.53(10)
O8 Ti11 Ti10 40.26(9)
O34 Ti11 Ti10 83.41(10)
O26 Ti11 Ti10 35.11(9)
Ti12 Ti11 Ti10 60.52(3)
O31 Ti12 O5 106.75(17)
O31 Ti12 O25 92.91(17)
O5 Ti12 O25 97.28(15)
O31 Ti12 O34 100.63(17)
O5 Ti12 O34 150.13(16)
O25 Ti12 O34 92.96(15)
O31 Ti12 O30 97.56(17)
O5 Ti12 O30 77.07(14)
O25 Ti12 O30 169.17(15)
O34 Ti12 O30 87.85(15)
O31 Ti12 O8 168.97(17)
O5 Ti12 O8 79.26(14)
O25 Ti12 O8 76.98(14)
O34 Ti12 O8 75.84(14)
O30 Ti12 O8 92.78(14)
O31 Ti12 Ti9 145.53(14)
O5 Ti12 Ti9 39.94(10)
O25 Ti12 Ti9 85.31(10)
O34 Ti12 Ti9 113.84(11)
O30 Ti12 Ti9 84.49(10)
O8 Ti12 Ti9 39.33(9)
O31 Ti12 Ti13 100.92(13)
O5 Ti12 Ti13 39.21(10)
O25 Ti12 Ti13 136.45(11)
O34 Ti12 Ti13 123.94(11)
O30 Ti12 Ti13 38.33(10)
O8 Ti12 Ti13 89.57(10)
Ti9 Ti12 Ti13 60.39(3)
O31 Ti12 Ti11 138.74(14)
O5 Ti12 Ti11 114.05(11)
O25 Ti12 Ti11 87.97(11)
O34 Ti12 Ti11 38.21(11)
O30 Ti12 Ti11 86.00(11)
O8 Ti12 Ti11 38.07(9)
Ti9 Ti12 Ti11 75.69(4)
Ti13 Ti12 Ti11 106.54(4)
O31 Ti12 Ti10 129.52(14)
O5 Ti12 Ti10 86.96(11)
O25 Ti12 Ti10 36.64(10)
O34 Ti12 Ti10 84.70(11)
O30 Ti12 Ti10 132.91(11)
O8 Ti12 Ti10 40.38(9)
Ti9 Ti12 Ti10 57.13(3)
Ti13 Ti12 Ti10 117.46(4)
Ti11 Ti12 Ti10 60.59(3)
O46 Ti13 O45 98.70(19)
O46 Ti13 O30 98.15(17)
O45 Ti13 O30 91.96(16)
O46 Ti13 O19 92.16(17)
O45 Ti13 O19 99.20(16)
O30 Ti13 O19 163.50(15)
O46 Ti13 O6 162.65(17)
O45 Ti13 O6 93.56(17)
O30 Ti13 O6 93.63(14)
O19 Ti13 O6 73.69(14)
O46 Ti13 O5 94.57(17)
O45 Ti13 O5 161.12(16)
O30 Ti13 O5 72.83(14)
O19 Ti13 O5 93.63(14)
O6 Ti13 O5 76.75(14)
O46 Ti13 Ti9 131.55(14)
O45 Ti13 Ti9 129.75(14)
O30 Ti13 Ti9 81.68(10)
O19 Ti13 Ti9 81.84(11)
O6 Ti13 Ti9 38.04(10)
O5 Ti13 Ti9 38.71(10)
O46 Ti13 Ti12 93.56(13)
O45 Ti13 Ti12 129.92(13)
O30 Ti13 Ti12 38.11(10)
O19 Ti13 Ti12 128.75(11)
O6 Ti13 Ti12 87.87(10)
O5 Ti13 Ti12 35.15(9)
Ti9 Ti13 Ti12 57.27(3)
O46 Ti13 Ti14 130.64(13)
O45 Ti13 Ti14 93.02(14)
O30 Ti13 Ti14 129.32(11)
O19 Ti13 Ti14 38.51(11)
O6 Ti13 Ti14 35.73(10)
O5 Ti13 Ti14 88.42(10)
Ti9 Ti13 Ti14 57.32(3)
Ti12 Ti13 Ti14 114.59(4)
O20 Ti14 O6 106.18(17)
O20 Ti14 O22 93.42(17)
O6 Ti14 O22 96.94(15)
O20 Ti14 O21 101.21(17)
O6 Ti14 O21 150.08(15)
O22 Ti14 O21 93.18(15)
O20 Ti14 O19 96.77(17)
O6 Ti14 O19 76.72(15)
O22 Ti14 O19 169.17(15)
O21 Ti14 O19 88.43(15)
O20 Ti14 O7 169.61(17)
O6 Ti14 O7 78.56(14)
O22 Ti14 O7 76.69(14)
O21 Ti14 O7 76.51(14)
O19 Ti14 O7 93.31(14)
O20 Ti14 Ti9 144.56(14)
O6 Ti14 Ti9 39.46(10)
O22 Ti14 Ti9 85.11(10)
O21 Ti14 Ti9 114.23(11)
O19 Ti14 Ti9 84.46(10)
O7 Ti14 Ti9 39.11(9)
O20 Ti14 Ti13 99.55(14)
O6 Ti14 Ti13 38.76(11)
O22 Ti14 Ti13 135.70(10)
O21 Ti14 Ti13 124.83(11)
O19 Ti14 Ti13 38.54(10)
O7 Ti14 Ti13 89.90(10)
Ti9 Ti14 Ti13 60.38(3)
O20 Ti14 Ti15 139.44(14)
O6 Ti14 Ti15 113.93(11)
O22 Ti14 Ti15 87.70(10)
O21 Ti14 Ti15 38.34(10)
O19 Ti14 Ti15 86.93(11)
O7 Ti14 Ti15 38.56(9)
Ti9 Ti14 Ti15 75.97(4)
Ti13 Ti14 Ti15 107.67(4)
O20 Ti14 Ti16 129.82(14)
O6 Ti14 Ti16 86.59(11)
O22 Ti14 Ti16 36.41(10)
O21 Ti14 Ti16 85.04(11)
O19 Ti14 Ti16 133.34(11)
O7 Ti14 Ti16 40.31(9)
Ti9 Ti14 Ti16 57.20(3)
Ti13 Ti14 Ti16 117.47(4)
Ti15 Ti14 Ti16 60.56(3)
O43 Ti15 O36 98.84(17)
O43 Ti15 O1 90.97(16)
O36 Ti15 O1 102.85(16)
O43 Ti15 O7 97.89(15)
O36 Ti15 O7 161.64(16)
O1 Ti15 O7 84.34(13)
O43 Ti15 O21 92.64(16)
O36 Ti15 O21 96.69(16)
O1 Ti15 O21 159.32(14)
O7 Ti15 O21 75.00(13)
O43 Ti15 O29 172.81(16)
O36 Ti15 O29 88.34(15)
O1 Ti15 O29 87.86(14)
O7 Ti15 O29 74.94(13)
O21 Ti15 O29 86.02(14)
O43 Ti15 Ti14 92.51(12)
O36 Ti15 Ti14 132.65(13)
O1 Ti15 Ti14 122.86(10)
O7 Ti15 Ti14 38.73(9)
O21 Ti15 Ti14 36.64(10)
O29 Ti15 Ti14 82.20(10)
O43 Ti15 Ti16 137.55(12)
O36 Ti15 Ti16 123.60(13)
O1 Ti15 Ti16 79.65(10)
O7 Ti15 Ti16 40.36(9)
O21 Ti15 Ti16 83.99(10)
O29 Ti15 Ti16 35.29(9)
Ti14 Ti15 Ti16 60.69(3)
O16 Ti16 O29 106.09(15)
O16 Ti16 O9 101.18(15)
O29 Ti16 O9 152.72(15)
O16 Ti16 O3 99.93(15)
O29 Ti16 O3 89.54(13)
O9 Ti16 O3 86.40(13)
O16 Ti16 O22 91.95(16)
O29 Ti16 O22 90.15(14)
O9 Ti16 O22 88.26(13)
O3 Ti16 O22 167.72(14)
O16 Ti16 O7 164.54(15)
O29 Ti16 O7 75.23(13)
O9 Ti16 O7 78.33(13)
O3 Ti16 O7 95.47(13)
O22 Ti16 O7 72.60(13)
O16 Ti16 Ti9 140.68(12)
O29 Ti16 Ti9 112.90(11)
O9 Ti16 Ti9 39.91(10)
O3 Ti16 Ti9 85.57(10)
O22 Ti16 Ti9 83.24(10)
O7 Ti16 Ti9 39.12(9)
O16 Ti16 Ti15 143.74(12)
O29 Ti16 Ti15 38.06(10)
O9 Ti16 Ti15 114.74(11)
O3 Ti16 Ti15 87.54(10)
O22 Ti16 Ti15 84.66(10)
O7 Ti16 Ti15 37.89(9)
Ti9 Ti16 Ti15 74.85(4)
O16 Ti16 Ti14 126.53(12)
O29 Ti16 Ti14 82.39(10)
O9 Ti16 Ti14 80.93(10)
O3 Ti16 Ti14 133.32(10)
O22 Ti16 Ti14 34.61(10)
O7 Ti16 Ti14 38.01(9)
Ti9 Ti16 Ti14 56.72(3)
Ti15 Ti16 Ti14 58.75(3)
Ti2 O1 Ti15 139.34(19)
Ti10 O2 Ti9 100.22(14)
Ti10 O2 Ti2 121.71(16)
Ti9 O2 Ti2 128.80(17)
Ti2 O3 Ti1 100.36(14)
Ti2 O3 Ti16 120.82(17)
Ti1 O3 Ti16 129.19(16)
Ti1 O4 Ti3 148.66(18)
Ti1 O4 Ti4 98.37(15)
Ti3 O4 Ti4 103.35(15)
Ti1 O4 Ti2 95.05(14)
Ti3 O4 Ti2 102.01(14)
Ti4 O4 Ti2 102.26(14)
Ti12 O5 Ti9 102.06(16)
Ti12 O5 Ti13 105.64(16)
Ti9 O5 Ti13 100.12(15)
Ti14 O6 Ti9 101.95(16)
Ti14 O6 Ti13 105.52(16)
Ti9 O6 Ti13 101.54(16)
Ti9 O7 Ti15 149.84(18)
Ti9 O7 Ti14 97.97(15)
Ti15 O7 Ti14 102.71(14)
Ti9 O7 Ti16 95.20(14)
Ti15 O7 Ti16 101.75(14)
Ti14 O7 Ti16 101.68(14)
Ti9 O8 Ti11 149.23(19)
Ti9 O8 Ti12 97.78(15)
Ti11 O8 Ti12 103.61(14)
Ti9 O8 Ti10 94.71(14)
Ti11 O8 Ti10 102.19(14)
Ti12 O8 Ti10 101.72(15)
Ti9 O9 Ti8 129.56(17)
Ti9 O9 Ti16 100.19(15)
Ti8 O9 Ti16 121.11(18)
Ti1 O10 Ti8 100.26(15)
Ti1 O10 Ti10 129.22(17)
Ti8 O10 Ti10 121.06(16)
Ti1 O11 Ti6 98.24(15)
Ti1 O11 Ti7 149.30(18)
Ti6 O11 Ti7 102.95(15)
Ti1 O11 Ti8 94.84(14)
Ti6 O11 Ti8 102.41(14)
Ti7 O11 Ti8 101.91(14)
Ti4 O12 Ti1 101.92(15)
Ti4 O12 Ti5 105.61(16)
Ti1 O12 Ti5 101.32(16)
Ti6 O13 Ti1 101.93(16)
Ti6 O13 Ti5 105.53(16)
Ti1 O13 Ti5 100.26(15)
Ti8 O14 Ti11 140.14(19)
Ti10 O15 Ti3 139.38(19)
Ti16 O16 Ti7 140.07(19)
C1 O17 Ti2 123.8(3)
C1 O17 Ti3 126.4(3)
Ti2 O17 Ti3 106.88(15)
C3 O18 Ti4 125.9(3)
C3 O18 Ti2 124.1(3)
Ti4 O18 Ti2 108.40(15)
C5 O19 Ti14 128.2(3)
C5 O19 Ti13 126.8(3)
Ti14 O19 Ti13 102.95(16)
C7 O20 Ti14 166.0(7)
C9 O21 Ti14 124.9(4)
C9 O21 Ti15 122.6(3)
Ti14 O21 Ti15 105.02(16)
C11 O22 Ti14 125.4(3)
C11 O22 Ti16 124.4(3)
Ti14 O22 Ti16 108.98(16)
C13 O23 Ti8 123.3(3)
C13 O23 Ti7 125.9(3)
Ti8 O23 Ti7 106.88(16)
C15 O24 Ti6 125.6(3)
C15 O24 Ti8 123.7(3)
Ti6 O24 Ti8 108.69(16)
C17 O25 Ti12 126.1(3)
C17 O25 Ti10 123.0(3)
Ti12 O25 Ti10 108.49(16)
C19 O26 Ti10 123.5(3)
C19 O26 Ti11 126.3(3)
Ti10 O26 Ti11 106.74(15)
C21 O27 Ti7 135.6(4)
C23 O28 Ti6 125.1(4)
C23 O28 Ti7 121.0(4)
Ti6 O28 Ti7 105.54(17)
C25 O29 Ti16 123.3(3)
C25 O29 Ti15 126.2(3)
Ti16 O29 Ti15 106.65(15)
C27 O30 Ti12 127.3(3)
C27 O30 Ti13 126.6(3)
Ti12 O30 Ti13 103.56(16)
C29 O31 Ti12 169.5(12)
C31 O32 Ti4 129.4(3)
C31 O32 Ti5 126.7(3)
Ti4 O32 Ti5 102.13(16)
C33 O33 Ti4 125.6(3)
C33 O33 Ti3 122.4(3)
Ti4 O33 Ti3 105.28(15)
C35 O34 Ti12 125.3(4)
C35 O34 Ti11 122.5(3)
Ti12 O34 Ti11 105.39(16)
C37 O35 Ti5 126.2(4)
C37 O35 Ti6 128.2(4)
Ti5 O35 Ti6 103.46(17)
C39 O36 Ti15 133.7(4)
C41 O37 Ti6 171.1(5)
C43A O38 C43B 30(2)
C43A O38 Ti4 155.0(12)
C43B O38 Ti4 173.6(15)
C45 O39 Ti11 131.9(4)
C47 O40 Ti3 133.0(4)
C49 O41 Ti7 138.7(4)
C52 O42 Ti11 140.7(4)
C55 O43 Ti15 140.5(3)
C58 O44 Ti3 141.5(3)
C61 O45 Ti13 147.2(7)
C64 O46 Ti13 166.4(11)
C68 O47 Ti5 149.8(8)
C70 O48 Ti5 143.8(4)
O17 C1 C2 111.4(4)
O17 C1 H1A 109.3
C2 C1 H1A 109.3
O17 C1 H1B 109.3
C2 C1 H1B 109.4
H1A C1 H1B 108.0
C1 C2 H2A 109.5
C1 C2 H2B 109.5
H2A C2 H2B 109.5
C1 C2 H2C 109.5
H2A C2 H2C 109.5
H2B C2 H2C 109.5
O18 C3 C4 111.2(4)
O18 C3 H3A 109.4
C4 C3 H3A 109.4
O18 C3 H3B 109.4
C4 C3 H3B 109.4
H3A C3 H3B 108.0
C3 C4 H4A 109.5
C3 C4 H4B 109.5
H4A C4 H4B 109.5
C3 C4 H4C 109.5
H4A C4 H4C 109.5
H4B C4 H4C 109.5
O19 C5 C6 112.4(5)
O19 C5 H5A 109.1
C6 C5 H5A 109.1
O19 C5 H5B 109.1
C6 C5 H5B 109.1
H5A C5 H5B 107.9
C5 C6 H6A 109.5
C5 C6 H6B 109.5
H6A C6 H6B 109.5
C5 C6 H6C 109.5
H6A C6 H6C 109.5
H6B C6 H6C 109.5
O20 C7 C8 101.6(12)
O20 C7 H7A 111.5
C8 C7 H7A 111.5
O20 C7 H7B 111.5
C8 C7 H7B 111.3
H7A C7 H7B 109.3
C7 C8 H8A 109.5
C7 C8 H8B 109.6
H8A C8 H8B 109.5
C7 C8 H8C 109.3
H8A C8 H8C 109.5
H8B C8 H8C 109.5
C10 C9 O21 116.0(7)
C10 C9 H9A 108.3
O21 C9 H9A 108.3
C10 C9 H9B 108.3
O21 C9 H9B 108.3
H9A C9 H9B 107.4
C9 C10 H10A 109.5
C9 C10 H10B 109.5
H10A C10 H10B 109.5
C9 C10 H10C 109.5
H10A C10 H10C 109.5
H10B C10 H10C 109.5
O22 C11 C12 111.6(5)
O22 C11 H11A 109.3
C12 C11 H11A 109.3
O22 C11 H11B 109.3
C12 C11 H11B 109.3
H11A C11 H11B 108.0
C11 C12 H12A 109.5
C11 C12 H12B 109.5
H12A C12 H12B 109.5
C11 C12 H12C 109.5
H12A C12 H12C 109.5
H12B C12 H12C 109.5
O23 C13 C14 111.5(5)
O23 C13 H13A 109.3
C14 C13 H13A 109.3
O23 C13 H13B 109.3
C14 C13 H13B 109.3
H13A C13 H13B 108.0
C13 C14 H14A 109.5
C13 C14 H14B 109.5
H14A C14 H14B 109.5
C13 C14 H14C 109.5
H14A C14 H14C 109.5
H14B C14 H14C 109.5
O24 C15 C16 112.3(5)
O24 C15 H15A 109.1
C16 C15 H15A 109.1
O24 C15 H15B 109.1
C16 C15 H15B 109.2
H15A C15 H15B 107.9
C15 C16 H16A 109.5
C15 C16 H16B 109.4
H16A C16 H16B 109.5
C15 C16 H16C 109.5
H16A C16 H16C 109.5
H16B C16 H16C 109.5
O25 C17 C18 112.3(5)
O25 C17 H17A 109.1
C18 C17 H17A 109.1
O25 C17 H17B 109.2
C18 C17 H17B 109.2
H17A C17 H17B 107.9
C17 C18 H18A 109.5
C17 C18 H18B 109.5
H18A C18 H18B 109.5
C17 C18 H18C 109.5
H18A C18 H18C 109.5
H18B C18 H18C 109.5
O26 C19 C20 110.6(5)
O26 C19 H19A 109.5
C20 C19 H19A 109.5
O26 C19 H19B 109.5
C20 C19 H19B 109.5
H19A C19 H19B 108.1
C19 C20 H20A 109.5
C19 C20 H20B 109.5
H20A C20 H20B 109.5
C19 C20 H20C 109.5
H20A C20 H20C 109.5
H20B C20 H20C 109.5
C22 C21 O27 110.9(7)
C22 C21 H21A 109.5
O27 C21 H21A 109.5
C22 C21 H21B 109.4
O27 C21 H21B 109.4
H21A C21 H21B 108.1
C21 C22 H22A 109.5
C21 C22 H22B 109.4
H22A C22 H22B 109.5
C21 C22 H22C 109.5
H22A C22 H22C 109.5
H22B C22 H22C 109.5
C24 C23 O28 109.6(8)
C24 C23 H23A 109.7
O28 C23 H23A 109.7
C24 C23 H23B 109.8
O28 C23 H23B 109.8
H23A C23 H23B 108.2
C23 C24 H24A 109.5
C23 C24 H24B 109.5
H24A C24 H24B 109.5
C23 C24 H24C 109.4
H24A C24 H24C 109.5
H24B C24 H24C 109.5
O29 C25 C26 112.0(5)
O29 C25 H25A 109.2
C26 C25 H25A 109.2
O29 C25 H25B 109.2
C26 C25 H25B 109.2
H25A C25 H25B 107.9
C25 C26 H26A 109.5
C25 C26 H26B 109.5
H26A C26 H26B 109.5
C25 C26 H26C 109.5
H26A C26 H26C 109.5
H26B C26 H26C 109.5
O30 C27 C28 112.3(5)
O30 C27 H27A 109.1
C28 C27 H27A 109.2
O30 C27 H27B 109.1
C28 C27 H27B 109.1
H27A C27 H27B 107.9
C27 C28 H28A 109.5
C27 C28 H28B 109.5
H28A C28 H28B 109.5
C27 C28 H28C 109.5
H28A C28 H28C 109.5
H28B C28 H28C 109.5
C30A C29 C30B 74.6(17)
C30A C29 O31 137(2)
C30B C29 O31 108(3)
C30A C29 H29A 103.4
C30B C29 H29A 135.1
O31 C29 H29A 103.0
C30A C29 H29B 102.3
C30B C29 H29B 36.9
O31 C29 H29B 102.6
H29A C29 H29B 105.1
C29 C30A H30A 109.7
C29 C30A H30B 108.8
H30A C30A H30B 109.5
C29 C30A H30C 110.0
H30A C30A H30C 109.5
H30B C30A H30C 109.5
C29 C30B H30D 108.6
C29 C30B H30E 109.4
H30D C30B H30E 109.5
C29 C30B H30F 110.4
H30D C30B H30F 109.5
H30E C30B H30F 109.5
O32 C31 C32 113.6(5)
O32 C31 H31A 108.8
C32 C31 H31A 108.8
O32 C31 H31B 108.9
C32 C31 H31B 108.9
H31A C31 H31B 107.7
C31 C32 H32A 109.5
C31 C32 H32B 109.5
H32A C32 H32B 109.5
C31 C32 H32C 109.5
H32A C32 H32C 109.5
H32B C32 H32C 109.5
O33 C33 C34 111.1(5)
O33 C33 H33A 109.4
C34 C33 H33A 109.4
O33 C33 H33B 109.4
C34 C33 H33B 109.4
H33A C33 H33B 108.0
C33 C34 H34A 109.4
C33 C34 H34B 109.5
H34A C34 H34B 109.5
C33 C34 H34C 109.5
H34A C34 H34C 109.5
H34B C34 H34C 109.5
O34 C35 C36 112.5(5)
O34 C35 H35A 109.1
C36 C35 H35A 109.1
O34 C35 H35B 109.1
C36 C35 H35B 109.1
H35A C35 H35B 107.8
C35 C36 H36A 109.5
C35 C36 H36B 109.5
H36A C36 H36B 109.5
C35 C36 H36C 109.5
H36A C36 H36C 109.5
H36B C36 H36C 109.5
O35 C37 C38 111.0(6)
O35 C37 H37A 109.4
C38 C37 H37A 109.4
O35 C37 H37B 109.4
C38 C37 H37B 109.4
H37A C37 H37B 108.0
C37 C38 H38A 109.5
C37 C38 H38B 109.5
H38A C38 H38B 109.5
C37 C38 H38C 109.5
H38A C38 H38C 109.5
H38B C38 H38C 109.5
C40 C39 O36 119.0(8)
C40 C39 H39A 107.5
O36 C39 H39A 107.6
C40 C39 H39B 107.6
O36 C39 H39B 107.6
H39A C39 H39B 107.0
C39 C40 H40A 109.5
C39 C40 H40B 109.5
H40A C40 H40B 109.5
C39 C40 H40C 109.4
H40A C40 H40C 109.5
H40B C40 H40C 109.5
C42 C41 O37 119.9(10)
C42 C41 H41A 107.3
O37 C41 H41A 107.4
C42 C41 H41B 107.4
O37 C41 H41B 107.4
H41A C41 H41B 106.9
C41 C42 H42A 109.5
C41 C42 H42B 109.5
H42A C42 H42B 109.5
C41 C42 H42C 109.4
H42A C42 H42C 109.5
H42B C42 H42C 109.5
O38 C43A C44A 125(2)
O38 C43A H43A 106.1
C44A C43A H43A 106.2
O38 C43A H43B 106.1
C44A C43A H43B 105.8
H43A C43A H43B 106.3
C43A C44A H44A 109.6
C43A C44A H44B 109.6
H44A C44A H44B 109.5
C43A C44A H44C 109.2
H44A C44A H44C 109.5
H44B C44A H44C 109.5
O38 C43B C44B 128(3)
O38 C43B H43C 105.3
C44B C43B H43C 105.3
O38 C43B H43D 105.4
C44B C43B H43D 105.3
H43C C43B H43D 106.0
C43B C44B H44D 109.4
C43B C44B H44E 109.5
H44D C44B H44E 109.5
C43B C44B H44F 109.5
H44D C44B H44F 109.5
H44E C44B H44F 109.5
C46 C45 O39 122.6(9)
C46 C45 H45A 106.7
O39 C45 H45A 106.7
C46 C45 H45B 106.7
O39 C45 H45B 106.7
H45A C45 H45B 106.6
C45 C46 H46A 109.5
C45 C46 H46B 109.5
H46A C46 H46B 109.5
C45 C46 H46C 109.5
H46A C46 H46C 109.5
H46B C46 H46C 109.5
C48 C47 O40 114.3(9)
C48 C47 H47A 108.6
O40 C47 H47A 108.7
C48 C47 H47B 108.7
O40 C47 H47B 108.7
H47A C47 H47B 107.6
C47 C48 H48A 109.5
C47 C48 H48B 109.5
H48A C48 H48B 109.5
C47 C48 H48C 109.4
H48A C48 H48C 109.5
H48B C48 H48C 109.5
O41 C49 C50 112.2(6)
O41 C49 H49A 109.2
C50 C49 H49A 109.2
O41 C49 H49B 109.1
C50 C49 H49B 109.2
H49A C49 H49B 107.9
C49 C50 C51 109.5(7)
C49 C50 H50A 109.8
C51 C50 H50A 109.8
C49 C50 H50B 109.8
C51 C50 H50B 109.8
H50A C50 H50B 108.2
C50 C51 H51A 109.5
C50 C51 H51B 109.5
H51A C51 H51B 109.5
C50 C51 H51C 109.4
H51A C51 H51C 109.5
H51B C51 H51C 109.5
O42 C52 C53 109.5(6)
O42 C52 H52A 109.8
C53 C52 H52A 109.8
O42 C52 H52B 109.8
C53 C52 H52B 109.8
H52A C52 H52B 108.2
C54 C53 C52 109.8(10)
C54 C53 H53A 109.8
C52 C53 H53A 109.7
C54 C53 H53B 109.7
C52 C53 H53B 109.7
H53A C53 H53B 108.2
C53 C54 H54A 109.5
C53 C54 H54B 109.4
H54A C54 H54B 109.5
C53 C54 H54C 109.5
H54A C54 H54C 109.5
H54B C54 H54C 109.5
O43 C55 C56 109.9(5)
O43 C55 H55A 109.7
C56 C55 H55A 109.7
O43 C55 H55B 109.7
C56 C55 H55B 109.7
H55A C55 H55B 108.2
C57 C56 C55 110.3(7)
C57 C56 H56A 109.6
C55 C56 H56A 109.6
C57 C56 H56B 109.6
C55 C56 H56B 109.6
H56A C56 H56B 108.1
C56 C57 H57A 109.5
C56 C57 H57B 109.5
H57A C57 H57B 109.5
C56 C57 H57C 109.5
H57A C57 H57C 109.5
H57B C57 H57C 109.5
O44 C58 C59 111.3(5)
O44 C58 H58A 109.4
C59 C58 H58A 109.4
O44 C58 H58B 109.4
C59 C58 H58B 109.4
H58A C58 H58B 108.0
C60 C59 C58 113.1(6)
C60 C59 H59A 108.9
C58 C59 H59A 109.0
C60 C59 H59B 109.0
C58 C59 H59B 109.0
H59A C59 H59B 107.8
C59 C60 H60A 109.5
C59 C60 H60B 109.5
H60A C60 H60B 109.5
C59 C60 H60C 109.5
H60A C60 H60C 109.5
H60B C60 H60C 109.5
O45 C61 C62 115.1(11)
O45 C61 H61A 108.6
C62 C61 H61A 108.6
O45 C61 H61B 108.5
C62 C61 H61B 108.4
H61A C61 H61B 107.6
C61 C62 H62A 109.7
C61 C62 H62B 109.5
H62A C62 H62B 109.5
C61 C62 H62C 109.3
H62A C62 H62C 109.5
H62B C62 H62C 109.5
O46 C64 C65 129.7(17)
O46 C64 H64A 104.9
C65 C64 H64A 104.9
O46 C64 H64B 104.8
C65 C64 H64B 104.8
H64A C64 H64B 105.8
C64 C65 H65A 109.5
C64 C65 H65B 109.5
H65A C65 H65B 109.5
C64 C65 H65C 109.4
H65A C65 H65C 109.5
H65B C65 H65C 109.5
O47 C68 C69 125.4(11)
O47 C68 H68A 105.9
C69 C68 H68A 105.9
O47 C68 H68B 106.0
C69 C68 H68B 106.0
H68A C68 H68B 106.3
C68 C69 H69A 109.6
C68 C69 H69B 109.4
H69A C69 H69B 109.5
C68 C69 H69C 109.5
H69A C69 H69C 109.5
H69B C69 H69C 109.5
O48 C70 C71 109.2(6)
O48 C70 H70A 109.9
C71 C70 H70A 109.9
O48 C70 H70B 109.8
C71 C70 H70B 109.8
H70A C70 H70B 108.3
C70 C71 H71A 109.5
C70 C71 H71B 109.5
H71A C71 H71B 109.5
C70 C71 H71C 109.4
H71A C71 H71C 109.5
H71B C71 H71C 109.5
C74A C73A H73A 109.5
C74A C73A H73B 109.5
H73A C73A H73B 109.5
C74A C73A H73C 109.5
H73A C73A H73C 109.5
H73B C73A H73C 109.5
C79A C74A C75A 115.9(10)
C79A C74A C73A 121.5(13)
C75A C74A C73A 122.6(13)
C76A C75A C74A 121.9(10)
C76A C75A H75A 119.0
C74A C75A H75A 119.1
C77A C76A C75A 120.6(11)
C77A C76A H76A 119.7
C75A C76A H76A 119.7
C78A C77A C76A 120.6(11)
C78A C77A H77A 119.7
C76A C77A H77A 119.7
C77A C78A C79A 119.0(11)
C77A C78A H78A 120.5
C79A C78A H78A 120.5
C74A C79A C78A 121.9(11)
C74A C79A H79A 119.0
C78A C79A H79A 119.1
C74B C73B H73D 110.3
C74B C73B H73E 109.5
H73D C73B H73E 109.5
C74B C73B H73F 108.6
H73D C73B H73F 109.5
H73E C73B H73F 109.5
C75B C74B C79B 123.8(19)
C75B C74B C73B 120(2)
C79B C74B C73B 116(2)
C74B C75B C76B 118(2)
C74B C75B H75B 121.4
C76B C75B H75B 120.8
C77B C76B C75B 118(2)
C77B C76B H76B 120.4
C75B C76B H76B 121.7
C76B C77B C78B 124(2)
C76B C77B H77B 118.5
C78B C77B H77B 117.0
C79B C78B C77B 118(2)
C79B C78B H78B 121.1
C77B C78B H78B 121.3
C74B C79B C78B 117.5(19)
C74B C79B H79B 120.7
C78B C79B H79B 121.8
C74C C73C H73G 107.3
C74C C73C H73H 112.7
H73G C73C H73H 109.5
C74C C73C H73I 108.3
H73G C73C H73I 109.5
H73H C73C H73I 109.5
C79C C74C C75C 138(6)
C79C C74C C73C 105(7)
C75C C74C C73C 117(6)
C74C C75C C76C 118(4)
C74C C75C H75C 122.0
C76C C75C H75C 119.7
C77C C76C C75C 106(4)
C77C C76C H76C 125.7
C75C C76C H76C 128.8
C78C C77C C76C 113(5)
C78C C77C H77C 121.5
C76C C77C H77C 125.8
C77C C78C C79C 136(6)
C77C C78C H78C 113.1
C79C C78C H78C 110.5
C74C C79C C78C 103(6)
C74C C79C H79C 127.0
C78C C79C H79C 129.9

loop_
_geom_bond_atom_site_label_1
_geom_bond_atom_site_label_2
_geom_bond_distance
Ti1 O11 1.917(3)
Ti1 O4 1.930(3)
Ti1 O10 1.951(3)
Ti1 O13 1.961(3)
Ti1 O12 1.970(3)
Ti1 O3 1.974(3)
Ti1 Ti6 3.0012(14)
Ti1 Ti4 3.0153(14)
Ti1 Ti8 3.0199(14)
Ti1 Ti2 3.0315(14)
Ti1 Ti5 3.0981(15)
Ti2 O1 1.729(3)
Ti2 O3 1.973(3)
Ti2 O17 1.970(3)
Ti2 O2 1.988(3)
Ti2 O18 2.077(3)
Ti2 O4 2.174(3)
Ti2 Ti3 3.2858(14)
Ti2 Ti4 3.2911(15)
Ti3 O44 1.786(3)
Ti3 O40 1.817(4)
Ti3 O15 1.941(3)
Ti3 O4 2.053(3)
Ti3 O33 2.066(3)
Ti3 O17 2.119(3)
Ti3 Ti4 3.2205(15)
Ti4 O38 1.784(4)
Ti4 O12 1.912(4)
Ti4 O33 1.985(4)
Ti4 O18 1.980(3)
Ti4 O32 2.018(4)
Ti4 O4 2.052(3)
Ti4 Ti5 3.1453(15)
Ti5 O48 1.795(4)
Ti5 O47 1.798(4)
Ti5 O35 2.025(4)
Ti5 O12 2.035(3)
Ti5 O32 2.026(4)
Ti5 O13 2.074(3)
Ti5 Ti6 3.1673(15)
Ti6 O37 1.789(4)
Ti6 O13 1.902(3)
Ti6 O24 1.985(4)
Ti6 O28 1.995(4)
Ti6 O35 2.009(4)
Ti6 O11 2.050(3)
Ti6 Ti7 3.2225(15)
Ti6 Ti8 3.2954(15)
Ti7 O41 1.780(4)
Ti7 O27 1.817(4)
Ti7 O16 1.934(4)
Ti7 O28 2.052(4)
Ti7 O11 2.069(3)
Ti7 O23 2.128(4)
Ti7 Ti8 3.2979(14)
Ti8 O14 1.736(3)
Ti8 O9 1.981(3)
Ti8 O10 1.984(3)
Ti8 O23 1.976(3)
Ti8 O24 2.070(4)
Ti8 O11 2.177(3)
Ti9 O7 1.915(3)
Ti9 O8 1.923(3)
Ti9 O6 1.954(4)
Ti9 O9 1.971(3)
Ti9 O2 1.969(3)
Ti9 O5 1.973(3)
Ti9 Ti12 3.0055(14)
Ti9 Ti14 3.0073(14)
Ti9 Ti10 3.0204(14)
Ti9 Ti16 3.0235(14)
Ti9 Ti13 3.1061(15)
Ti10 O15 1.723(3)
Ti10 O2 1.967(3)
Ti10 O26 1.977(3)
Ti10 O10 1.987(3)
Ti10 O25 2.070(4)
Ti10 O8 2.177(3)
Ti10 Ti12 3.2900(15)
Ti10 Ti11 3.2924(14)
Ti11 O42 1.779(4)
Ti11 O39 1.804(4)
Ti11 O14 1.931(4)
Ti11 O8 2.053(3)
Ti11 O34 2.076(4)
Ti11 O26 2.124(4)
Ti11 Ti12 3.2361(15)
Ti12 O31 1.774(4)
Ti12 O5 1.892(3)
Ti12 O25 1.983(4)
Ti12 O34 1.992(4)
Ti12 O30 2.009(4)
Ti12 O8 2.064(3)
Ti12 Ti13 3.1642(15)
Ti13 O46 1.788(4)
Ti13 O45 1.806(4)
Ti13 O30 2.019(3)
Ti13 O19 2.023(4)
Ti13 O6 2.055(4)
Ti13 O5 2.077(3)
Ti13 Ti14 3.1636(15)
Ti14 O20 1.772(4)
Ti14 O6 1.917(3)
Ti14 O22 1.975(4)
Ti14 O21 1.992(4)
Ti14 O19 2.021(4)
Ti14 O7 2.068(3)
Ti14 Ti15 3.2240(15)
Ti14 Ti16 3.2884(15)
Ti15 O43 1.781(4)
Ti15 O36 1.814(3)
Ti15 O1 1.945(3)
Ti15 O7 2.060(3)
Ti15 O21 2.071(4)
Ti15 O29 2.113(4)
Ti15 Ti16 3.2841(14)
Ti16 O16 1.731(3)
Ti16 O29 1.980(3)
Ti16 O9 1.971(3)
Ti16 O3 1.983(3)
Ti16 O22 2.064(3)
Ti16 O7 2.172(3)
O17 C1 1.441(6)
O18 C3 1.440(5)
O19 C5 1.432(6)
O20 C7 1.405(9)
O21 C9 1.458(7)
O22 C11 1.439(6)
O23 C13 1.428(6)
O24 C15 1.439(6)
O25 C17 1.427(6)
O26 C19 1.431(6)
O27 C21 1.435(8)
O28 C23 1.516(9)
O29 C25 1.442(6)
O30 C27 1.450(6)
O31 C29 1.388(18)
O32 C31 1.416(6)
O33 C33 1.439(6)
O34 C35 1.436(6)
O35 C37 1.432(7)
O36 C39 1.411(7)
O37 C41 1.410(8)
O38 C43A 1.38(2)
O38 C43B 1.46(3)
O39 C45 1.428(8)
O40 C47 1.426(7)
O41 C49 1.422(7)
O42 C52 1.409(6)
O43 C55 1.428(6)
O44 C58 1.405(6)
O45 C61 1.368(10)
O46 C64 1.254(12)
O47 C68 1.269(11)
O48 C70 1.393(7)
C1 C2 1.508(7)
C1 H1A 0.9900
C1 H1B 0.9900
C2 H2A 0.9800
C2 H2B 0.9800
C2 H2C 0.9800
C3 C4 1.511(7)
C3 H3A 0.9900
C3 H3B 0.9900
C4 H4A 0.9800
C4 H4B 0.9800
C4 H4C 0.9800
C5 C6 1.525(7)
C5 H5A 0.9900
C5 H5B 0.9900
C6 H6A 0.9800
C6 H6B 0.9800
C6 H6C 0.9800
C7 C8 1.512(19)
C7 H7A 0.9900
C7 H7B 0.9900
C8 H8A 0.9800
C8 H8B 0.9800
C8 H8C 0.9800
C9 C10 1.365(9)
C9 H9A 0.9900
C9 H9B 0.9900
C10 H10A 0.9800
C10 H10B 0.9800
C10 H10C 0.9800
C11 C12 1.512(7)
C11 H11A 0.9900
C11 H11B 0.9900
C12 H12A 0.9800
C12 H12B 0.9800
C12 H12C 0.9800
C13 C14 1.534(7)
C13 H13A 0.9900
C13 H13B 0.9900
C14 H14A 0.9800
C14 H14B 0.9800
C14 H14C 0.9800
C15 C16 1.496(8)
C15 H15A 0.9900
C15 H15B 0.9900
C16 H16A 0.9800
C16 H16B 0.9800
C16 H16C 0.9800
C17 C18 1.502(7)
C17 H17A 0.9900
C17 H17B 0.9900
C18 H18A 0.9800
C18 H18B 0.9800
C18 H18C 0.9800
C19 C20 1.502(7)
C19 H19A 0.9900
C19 H19B 0.9900
C20 H20A 0.9800
C20 H20B 0.9800
C20 H20C 0.9800
C21 C22 1.370(10)
C21 H21A 0.9900
C21 H21B 0.9900
C22 H22A 0.9800
C22 H22B 0.9800
C22 H22C 0.9800
C23 C24 1.345(10)
C23 H23A 0.9900
C23 H23B 0.9900
C24 H24A 0.9800
C24 H24B 0.9800
C24 H24C 0.9800
C25 C26 1.519(7)
C25 H25A 0.9900
C25 H25B 0.9900
C26 H26A 0.9800
C26 H26B 0.9800
C26 H26C 0.9800
C27 C28 1.481(8)
C27 H27A 0.9900
C27 H27B 0.9900
C28 H28A 0.9800
C28 H28B 0.9800
C28 H28C 0.9800
C29 C30A 1.20(2)
C29 C30B 1.36(4)
C29 H29A 0.9900
C29 H29B 0.9900
C30A H30A 0.9800
C30A H30B 0.9800
C30A H30C 0.9800
C30B H30D 0.9800
C30B H30E 0.9800
C30B H30F 0.9800
C31 C32 1.494(7)
C31 H31A 0.9900
C31 H31B 0.9900
C32 H32A 0.9800
C32 H32B 0.9800
C32 H32C 0.9800
C33 C34 1.485(8)
C33 H33A 0.9900
C33 H33B 0.9900
C34 H34A 0.9800
C34 H34B 0.9800
C34 H34C 0.9800
C35 C36 1.470(8)
C35 H35A 0.9900
C35 H35B 0.9900
C36 H36A 0.9800
C36 H36B 0.9800
C36 H36C 0.9800
C37 C38 1.487(9)
C37 H37A 0.9900
C37 H37B 0.9900
C38 H38A 0.9800
C38 H38B 0.9800
C38 H38C 0.9800
C39 C40 1.283(10)
C39 H39A 0.9900
C39 H39B 0.9900
C40 H40A 0.9800
C40 H40B 0.9800
C40 H40C 0.9800
C41 C42 1.272(12)
C41 H41A 0.9900
C41 H41B 0.9900
C42 H42A 0.9800
C42 H42B 0.9800
C42 H42C 0.9800
C43A C44A 1.34(4)
C43A H43A 0.9900
C43A H43B 0.9900
C44A H44A 0.9800
C44A H44B 0.9800
C44A H44C 0.9800
C43B C44B 1.16(3)
C43B H43C 0.9900
C43B H43D 0.9900
C44B H44D 0.9800
C44B H44E 0.9800
C44B H44F 0.9800
C45 C46 1.237(12)
C45 H45A 0.9900
C45 H45B 0.9900
C46 H46A 0.9800
C46 H46B 0.9800
C46 H46C 0.9800
C47 C48 1.257(13)
C47 H47A 0.9900
C47 H47B 0.9900
C48 H48A 0.9800
C48 H48B 0.9800
C48 H48C 0.9800
C49 C50 1.503(8)
C49 H49A 0.9900
C49 H49B 0.9900
C50 C51 1.538(10)
C50 H50A 0.9900
C50 H50B 0.9900
C51 H51A 0.9800
C51 H51B 0.9800
C51 H51C 0.9800
C52 C53 1.500(9)
C52 H52A 0.9900
C52 H52B 0.9900
C53 C54 1.391(16)
C53 H53A 0.9900
C53 H53B 0.9900
C54 H54A 0.9800
C54 H54B 0.9800
C54 H54C 0.9800
C55 C56 1.488(8)
C55 H55A 0.9900
C55 H55B 0.9900
C56 C57 1.467(10)
C56 H56A 0.9900
C56 H56B 0.9900
C57 H57A 0.9800
C57 H57B 0.9800
C57 H57C 0.9800
C58 C59 1.500(8)
C58 H58A 0.9900
C58 H58B 0.9900
C59 C60 1.448(10)
C59 H59A 0.9900
C59 H59B 0.9900
C60 H60A 0.9800
C60 H60B 0.9800
C60 H60C 0.9800
C61 C62 1.467(13)
C61 H61A 0.9900
C61 H61B 0.9900
C62 H62A 0.9800
C62 H62B 0.9800
C62 H62C 0.9800
C64 C65 1.414(15)
C64 H64A 0.9900
C64 H64B 0.9900
C65 H65A 0.9800
C65 H65B 0.9800
C65 H65C 0.9800
C68 C69 1.448(11)
C68 H68A 0.9900
C68 H68B 0.9900
C69 H69A 0.9800
C69 H69B 0.9800
C69 H69C 0.9800
C70 C71 1.546(9)
C70 H70A 0.9900
C70 H70B 0.9900
C71 H71A 0.9800
C71 H71B 0.9800
C71 H71C 0.9800
C73A C74A 1.512(11)
C73A H73A 0.9800
C73A H73B 0.9800
C73A H73C 0.9800
C74A C79A 1.391(11)
C74A C75A 1.410(11)
C75A C76A 1.346(10)
C75A H75A 0.9500
C76A C77A 1.371(11)
C76A H76A 0.9500
C77A C78A 1.358(10)
C77A H77A 0.9500
C78A C79A 1.398(11)
C78A H78A 0.9500
C79A H79A 0.9500
C73B C74B 1.481(18)
C73B H73D 0.9800
C73B H73E 0.9800
C73B H73F 0.9800
C74B C75B 1.396(18)
C74B C79B 1.404(17)
C75B C76B 1.397(19)
C75B H75B 0.9500
C76B C77B 1.391(19)
C76B H76B 0.9500
C77B C78B 1.397(19)
C77B H77B 0.9500
C78B C79B 1.401(18)
C78B H78B 0.9500
C79B H79B 0.9500
C73C C74C 1.53(6)
C73C H73G 0.9800
C73C H73H 0.9800
C73C H73I 0.9800
C74C C79C 1.04(6)
C74C C75C 1.32(6)
C75C C76C 1.49(6)
C75C H75C 0.9500
C76C C77C 1.64(6)
C76C H76C 0.9500
C77C C78C 1.04(4)
C77C H77C 0.9500
C78C C79C 1.62(8)
C78C H78C 0.9500
C79C H79C 0.9500
